data_3000289
loop_
_publ_author_name
'Gammond, Lawrence V. D.'
'Auer, Henry'
'Mendes Da Silva, Rita'
'Zeidler, Anita'
'Ortiz-Mosquera, Jairo F.'
'Nieto-Mu\~noz, Adriana M.'
'Rodrigues, Ana Candida M.'
'dAnci\~aes Almeida Silva, Igor'
'Eckert, Hellmut'
'Benmore, Chris J.'
'Salmon, Philip S.'

_publ_section_title
;
 Structure of crystalline and amorphous materials in the NASICON system
 Na1+xAlxGe2&#x2212;x(PO4)3
;
_journal_issue 7
_journal_name_full 'The Journal of Chemical Physics'
_journal_page_first 074501
_journal_paper_doi 10.1063/5.0049399
_journal_volume 155
_journal_year 2021
_chemical_formula_structural 'Na0.99 Ge1.96 (P O4)3'
_chemical_formula_sum 'Ge1.96 Na0.99 O12 P3'
_chemical_formula_weight 449.68
_space_group_IT_number 148
_space_group_name_Hall '-R 3'
_space_group_name_H-M_alt 'R -3 :H'
_symmetry_cell_setting trigonal
_symmetry_space_group_name_Hall '-R 3'
_symmetry_space_group_name_H-M 'R -3 :H'
_cell_angle_alpha 90.0000
_cell_angle_beta 90.0000
_cell_angle_gamma 120.000
_cell_formula_units_Z 6
_cell_length_a 8.1030(3)
_cell_length_b 8.1030(3)
_cell_length_c 21.5343(9)
_cell_measurement_temperature 295
_cell_volume 1224.48(8)
_computing_structure_refinement FULLPROF
_diffrn_ambient_temperature 295
_diffrn_measurement_device_type 'BERII E9 neutron powder diffractometer'
_diffrn_radiation_type neutron
_diffrn_radiation_wavelength 1.79820
_diffrn_source 'nuclear reactor'
_diffrn_source_type 'Constant Wavelength Neutron Diffraction'
_pd_char_colour white
_pd_instr_location ' 'E9 diffractometer, BERII, Berlin, Germany''
_pd_meas_2theta_range_inc 0.075035
_pd_meas_2theta_range_max 141.75000
_pd_meas_2theta_range_min -8.99957
_pd_meas_number_of_points 2011
_pd_proc_2theta_range_inc 0.075035
_pd_proc_2theta_range_max 141.7698
_pd_proc_2theta_range_min -8.9798
_pd_proc_ls_pref_orient_corr ' ?'
_pd_proc_ls_prof_R_factor 2.8223
_pd_proc_ls_prof_wR_expected 2.3489
_pd_proc_ls_prof_wR_factor 3.5172
_pd_proc_wavelength 1.798200
_pd_spec_mounting ' ?'
_refine_ls_goodness_of_fit_all 1.497
_refine_ls_number_parameters 67
_refine_ls_number_reflns 385
_refine_ls_number_restraints 0
_refine_ls_R_I_factor 3.1148
_refine_ls_shift/su_max 0.001
_cod_data_source_file NAGP00_fin.cif
_cod_data_source_block NaGe2P3O12;
_cod_depositor_comments
;
The following automatic conversions were performed:

data item '_symmetry_cell_setting' value 'Trigonal' was changed to
'trigonal' in accordance with the built-in table derived from the CIF
Core dictionary named 'cif_core.dic' version 2.4.5 last updated on
2014-11-21.

Automatic conversion script
Id: cif_fix_values 8369 2020-08-20 11:38:08Z andrius 

 Releasing structure 3000289 into public domain as published material.
;
_cod_original_cell_volume 1224.48(10)
_cod_original_sg_symbol_H-M 'R -3'
_cod_database_code 3000289
_pd_proc_ls_prof_cr_factor 7.7769
_pd_proc_ls_prof_cwr_factor 7.9432
_pd_proc_ls_prof_cwr_expected 5.3048
_pd_proc_ls_prof_chi2 2.2421
_pd_proc_ls_prof_echi2 2.2421

loop_
_symmetry_equiv_pos_as_xyz
x,y,z
-y,x-y,z
-x+y,-x,z
-x,-y,-z
y,-x+y,-z
x-y,x,-z
x+2/3,y+1/3,z+1/3
-y+2/3,x-y+1/3,z+1/3
-x+y+2/3,-x+1/3,z+1/3
-x+2/3,-y+1/3,-z+1/3
y+2/3,-x+y+1/3,-z+1/3
x-y+2/3,x+1/3,-z+1/3
x+1/3,y+2/3,z+2/3
-y+1/3,x-y+2/3,z+2/3
-x+y+1/3,-x+2/3,z+2/3
-x+1/3,-y+2/3,-z+2/3
y+1/3,-x+y+2/3,-z+2/3
x-y+1/3,x+2/3,-z+2/3

loop_
_atom_site_label
_atom_site_fract_x
_atom_site_fract_y
_atom_site_fract_z
_atom_site_U_iso_or_equiv
_atom_site_occupancy
_atom_site_adp_type
_atom_site_type_symbol
Na1 0.00000 0.00000 0.00000 0.016(2) 1.00000 Uiso Na
Na2 0.00000 0.00000 0.50000 0.056(5) 0.955(17) Uiso Na
Na3 0.03667 0.33333 0.08018 0.056(5) 0.005(5) Uiso Na
Ge1 0.00000 0.00000 0.14380(11) 0.0086(9) 0.973(6) Uiso Ge
Ge2 0.00000 0.00000 0.35227(10) 0.0078(8) 0.982(7) Uiso Ge
P1 0.2856(3) 0.0012(5) 0.25105(19) 0.0102(5) 1 Uiso P
O1 0.0150(5) 0.1976(5) 0.18974(17) 0.0149(10) 1 Uiso O
O2 0.2166(5) 0.0733(5) 0.30457(15) 0.0148(10) 1 Uiso O
O3 0.1703(5) 0.1875(5) 0.08814(15) 0.0124(9) 1 Uiso O
O4 0.1348(5) 0.2076(5) 0.40533(14) 0.0104(8) 1 Uiso O

loop_
_atom_type_symbol
_atom_type_scat_length_neutron
_atom_type_scat_source
Na 0.36300 V.F._Sears_Neutron_News_3_26_(1992)
Ge 0.81850 V.F._Sears_Neutron_News_3_26_(1992)
P 0.51300 V.F._Sears_Neutron_News_3_26_(1992)
O 0.58030 V.F._Sears_Neutron_News_3_26_(1992)

loop_
_geom_angle_atom_site_label_1
_geom_angle_atom_site_label_2
_geom_angle_atom_site_label_3
_geom_angle
_geom_angle_site_symmetry_1
_geom_angle_site_symmetry_3
Na3 Na1 Ge1 56.05(5) 1_555 1_555
Na3 Na1 Ge1 123.95(8) 1_555 4_555
Na3 Na1 P1 50.67(7) 1_555 10_555
Na3 Na1 P1 49.03(7) 1_555 11_455
Na3 Na1 P1 114.70(14) 1_555 12_445
Na3 Na1 P1 129.33(12) 1_555 13_444
Na3 Na1 P1 130.97(15) 1_555 14_544
Na3 Na1 P1 65.30(10) 1_555 15_554
Na3 Na1 O2 74.88(12) 1_555 10_555
Na3 Na1 O2 131.47(15) 1_555 12_445
Na3 Na1 O2 105.12(10) 1_555 13_444
Na3 Na1 O2 136.27(18) 1_555 14_544
Na3 Na1 O2 48.53(8) 1_555 15_554
Na3 Na1 O3 52.30(11) 1_555 2_555
Na3 Na1 O3 93.02(17) 1_555 3_555
Na3 Na1 O3 140.45(16) 1_555 4_555
Na3 Na1 O3 127.70(18) 1_555 5_555
Na3 Na1 O3 86.98(13) 1_555 6_555
Na3 Na1 Na3 91.8448(17) 2_555 3_555
Na3 Na1 Na3 88.1552(13) 2_555 4_555
Na3 Na1 Na3 180.0000(18 2_555 5_555
Na3 Na1 Na3 88.1552(13) 2_555 6_555
Na3 Na1 Ge1 56.05(5) 2_555 1_555
Na3 Na1 Ge1 123.95(8) 2_555 4_555
Na3 Na1 P1 114.70(8) 2_555 10_555
Na3 Na1 P1 50.67(9) 2_555 11_455
Na3 Na1 P1 49.03(9) 2_555 12_445
Na3 Na1 P1 65.30(9) 2_555 13_444
Na3 Na1 P1 129.33(12) 2_555 14_544
Na3 Na1 P1 130.97(14) 2_555 15_554
Na3 Na1 O2 131.47(12) 2_555 10_555
Na3 Na1 O2 74.88(13) 2_555 11_455
Na3 Na1 O2 48.53(8) 2_555 13_444
Na3 Na1 O2 105.12(15) 2_555 14_544
Na3 Na1 O2 136.27(12) 2_555 15_554
Na3 Na1 O3 93.02(12) 2_555 1_555
Na3 Na1 O3 52.30(12) 2_555 3_555
Na3 Na1 O3 86.98(12) 2_555 4_555
Na3 Na1 O3 140.45(16) 2_555 5_555
Na3 Na1 O3 127.70(15) 2_555 6_555
Na3 Na1 Na3 88.1552(13) 3_555 4_555
Na3 Na1 Na3 88.1552(13) 3_555 5_555
Na3 Na1 Na3 180.000(2) 3_555 6_555
Na3 Na1 Ge1 56.05(5) 3_555 1_555
Na3 Na1 Ge1 123.95(8) 3_555 4_555
Na3 Na1 P1 49.03(8) 3_555 10_555
Na3 Na1 P1 114.70(12) 3_555 11_455
Na3 Na1 P1 50.67(8) 3_555 12_445
Na3 Na1 P1 130.97(11) 3_555 13_444
Na3 Na1 P1 65.30(10) 3_555 14_544
Na3 Na1 P1 129.33(15) 3_555 15_554
Na3 Na1 O2 131.47(18) 3_555 11_455
Na3 Na1 O2 74.88(9) 3_555 12_445
Na3 Na1 O2 136.27(14) 3_555 13_444
Na3 Na1 O2 48.53(10) 3_555 14_544
Na3 Na1 O2 105.12(14) 3_555 15_554
Na3 Na1 O3 52.30(12) 3_555 1_555
Na3 Na1 O3 93.02(17) 3_555 2_555
Na3 Na1 O3 127.70(16) 3_555 4_555
Na3 Na1 O3 86.98(13) 3_555 5_555
Na3 Na1 O3 140.45(19) 3_555 6_555
Na3 Na1 Na3 91.8448(15) 4_555 5_555
Na3 Na1 Na3 91.8448(13) 4_555 6_555
Na3 Na1 Ge1 123.95(8) 4_555 1_555
Na3 Na1 Ge1 56.05(5) 4_555 4_555
Na3 Na1 P1 129.33(12) 4_555 10_555
Na3 Na1 P1 130.97(15) 4_555 11_455
Na3 Na1 P1 65.30(10) 4_555 12_445
Na3 Na1 P1 50.67(7) 4_555 13_444
Na3 Na1 P1 49.03(7) 4_555 14_544
Na3 Na1 P1 114.70(14) 4_555 15_554
Na3 Na1 O2 105.12(10) 4_555 10_555
Na3 Na1 O2 136.27(18) 4_555 11_455
Na3 Na1 O2 48.53(8) 4_555 12_445
Na3 Na1 O2 74.88(12) 4_555 13_444
Na3 Na1 O2 131.47(15) 4_555 15_554
Na3 Na1 O3 140.45(16) 4_555 1_555
Na3 Na1 O3 127.70(18) 4_555 2_555
Na3 Na1 O3 86.98(13) 4_555 3_555
Na3 Na1 O3 52.30(11) 4_555 5_555
Na3 Na1 O3 93.02(17) 4_555 6_555
Na3 Na1 Na3 91.8448(17) 5_555 6_555
Na3 Na1 Ge1 123.95(8) 5_555 1_555
Na3 Na1 Ge1 56.05(5) 5_555 4_555
Na3 Na1 P1 65.30(9) 5_555 10_555
Na3 Na1 P1 129.33(12) 5_555 11_455
Na3 Na1 P1 130.97(14) 5_555 12_445
Na3 Na1 P1 114.70(8) 5_555 13_444
Na3 Na1 P1 50.67(9) 5_555 14_544
Na3 Na1 P1 49.03(9) 5_555 15_554
Na3 Na1 O2 48.53(8) 5_555 10_555
Na3 Na1 O2 105.12(15) 5_555 11_455
Na3 Na1 O2 136.27(12) 5_555 12_445
Na3 Na1 O2 131.47(12) 5_555 13_444
Na3 Na1 O2 74.88(13) 5_555 14_544
Na3 Na1 O3 86.98(12) 5_555 1_555
Na3 Na1 O3 140.45(16) 5_555 2_555
Na3 Na1 O3 127.70(15) 5_555 3_555
Na3 Na1 O3 93.02(12) 5_555 4_555
Na3 Na1 O3 52.30(12) 5_555 6_555
Na3 Na1 Ge1 123.95(8) 6_555 1_555
Na3 Na1 Ge1 56.05(5) 6_555 4_555
Na3 Na1 P1 130.97(11) 6_555 10_555
Na3 Na1 P1 65.30(10) 6_555 11_455
Na3 Na1 P1 129.33(15) 6_555 12_445
Na3 Na1 P1 49.03(8) 6_555 13_444
Na3 Na1 P1 114.70(12) 6_555 14_544
Na3 Na1 P1 50.67(8) 6_555 15_554
Na3 Na1 O2 136.27(14) 6_555 10_555
Na3 Na1 O2 48.53(10) 6_555 11_455
Na3 Na1 O2 105.12(14) 6_555 12_445
Na3 Na1 O2 131.47(18) 6_555 14_544
Na3 Na1 O2 74.88(9) 6_555 15_554
Na3 Na1 O3 127.70(16) 6_555 1_555
Na3 Na1 O3 86.98(13) 6_555 2_555
Na3 Na1 O3 140.45(19) 6_555 3_555
Na3 Na1 O3 52.30(12) 6_555 4_555
Na3 Na1 O3 93.02(17) 6_555 5_555
Ge1 Na1 Ge1 180.00(14) 1_555 4_555
Ge1 Na1 P1 58.66(8) 1_555 10_555
Ge1 Na1 P1 58.66(10) 1_555 11_455
Ge1 Na1 P1 58.66(11) 1_555 12_445
Ge1 Na1 P1 121.34(14) 1_555 13_444
Ge1 Na1 P1 121.34(16) 1_555 14_544
Ge1 Na1 P1 121.34(16) 1_555 15_554
Ge1 Na1 O2 78.95(11) 1_555 10_555
Ge1 Na1 O2 78.95(14) 1_555 11_455
Ge1 Na1 O2 78.95(12) 1_555 12_445
Ge1 Na1 O2 101.05(13) 1_555 13_444
Ge1 Na1 O2 101.05(16) 1_555 14_544
Ge1 Na1 O2 101.05(13) 1_555 15_554
Ge1 Na1 O3 142.54(18) 1_555 4_555
Ge1 Na1 O3 142.54(19) 1_555 5_555
Ge1 Na1 O3 142.54(19) 1_555 6_555
Ge1 Na1 P1 121.34(14) 4_555 10_555
Ge1 Na1 P1 121.34(16) 4_555 11_455
Ge1 Na1 P1 121.34(16) 4_555 12_445
Ge1 Na1 P1 58.66(8) 4_555 13_444
Ge1 Na1 P1 58.66(10) 4_555 14_544
Ge1 Na1 P1 58.66(11) 4_555 15_554
Ge1 Na1 O2 101.05(13) 4_555 10_555
Ge1 Na1 O2 101.05(16) 4_555 11_455
Ge1 Na1 O2 101.05(13) 4_555 12_445
Ge1 Na1 O2 78.95(11) 4_555 13_444
Ge1 Na1 O2 78.95(14) 4_555 14_544
Ge1 Na1 O2 78.95(12) 4_555 15_554
Ge1 Na1 O3 142.54(18) 4_555 1_555
Ge1 Na1 O3 142.54(19) 4_555 2_555
Ge1 Na1 O3 142.54(19) 4_555 3_555
P1 Na1 P1 95.40(11) 10_555 11_455
P1 Na1 P1 95.40(14) 10_555 12_445
P1 Na1 P1 180.00(15) 10_555 13_444
P1 Na1 P1 84.60(15) 10_555 14_544
P1 Na1 P1 84.60(15) 10_555 15_554
P1 Na1 O2 94.20(16) 10_555 11_455
P1 Na1 O2 121.60(15) 10_555 12_445
P1 Na1 O2 153.70(15) 10_555 13_444
P1 Na1 O2 85.80(16) 10_555 14_544
P1 Na1 O2 58.40(13) 10_555 15_554
P1 Na1 O3 86.07(15) 10_555 2_555
P1 Na1 O3 75.62(15) 10_555 3_555
P1 Na1 O3 157.20(20) 10_555 4_555
P1 Na1 O3 93.93(18) 10_555 5_555
P1 Na1 O3 104.38(19) 10_555 6_555
P1 Na1 P1 95.40(17) 11_455 12_445
P1 Na1 P1 84.60(15) 11_455 13_444
P1 Na1 P1 179.97(19) 11_455 14_544
P1 Na1 P1 84.60(14) 11_455 15_554
P1 Na1 O2 121.61(17) 11_455 10_555
P1 Na1 O2 94.20(18) 11_455 12_445
P1 Na1 O2 58.39(12) 11_455 13_444
P1 Na1 O2 153.7(2) 11_455 14_544
P1 Na1 O2 85.80(13) 11_455 15_554
P1 Na1 O3 75.62(16) 11_455 1_555
P1 Na1 O3 86.1(2) 11_455 3_555
P1 Na1 O3 104.4(2) 11_455 4_555
P1 Na1 O3 157.2(2) 11_455 5_555
P1 Na1 O3 93.93(19) 11_455 6_555
P1 Na1 P1 84.60(15) 12_445 13_444
P1 Na1 P1 84.60(14) 12_445 14_544
P1 Na1 P1 180.0(2) 12_445 15_554
P1 Na1 O2 94.20(14) 12_445 10_555
P1 Na1 O2 121.6(2) 12_445 11_455
P1 Na1 O2 85.80(16) 12_445 13_444
P1 Na1 O2 58.39(14) 12_445 14_544
P1 Na1 O2 153.7(2) 12_445 15_554
P1 Na1 O3 86.07(18) 12_445 1_555
P1 Na1 O3 75.6(2) 12_445 2_555
P1 Na1 O3 93.93(20) 12_445 4_555
P1 Na1 O3 104.38(20) 12_445 5_555
P1 Na1 O3 157.2(3) 12_445 6_555
P1 Na1 P1 95.40(11) 13_444 14_544
P1 Na1 P1 95.40(14) 13_444 15_554
P1 Na1 O2 153.70(15) 13_444 10_555
P1 Na1 O2 85.80(16) 13_444 11_455
P1 Na1 O2 58.40(13) 13_444 12_445
P1 Na1 O2 94.20(16) 13_444 14_544
P1 Na1 O2 121.60(15) 13_444 15_554
P1 Na1 O3 157.20(20) 13_444 1_555
P1 Na1 O3 93.93(18) 13_444 2_555
P1 Na1 O3 104.38(19) 13_444 3_555
P1 Na1 O3 86.07(15) 13_444 5_555
P1 Na1 O3 75.62(15) 13_444 6_555
P1 Na1 P1 95.40(17) 14_544 15_554
P1 Na1 O2 58.39(12) 14_544 10_555
P1 Na1 O2 153.7(2) 14_544 11_455
P1 Na1 O2 85.80(13) 14_544 12_445
P1 Na1 O2 121.61(17) 14_544 13_444
P1 Na1 O2 94.20(18) 14_544 15_554
P1 Na1 O3 104.4(2) 14_544 1_555
P1 Na1 O3 157.2(2) 14_544 2_555
P1 Na1 O3 93.93(19) 14_544 3_555
P1 Na1 O3 75.62(16) 14_544 4_555
P1 Na1 O3 86.1(2) 14_544 6_555
P1 Na1 O2 85.80(16) 15_554 10_555
P1 Na1 O2 58.39(14) 15_554 11_455
P1 Na1 O2 153.7(2) 15_554 12_445
P1 Na1 O2 94.20(14) 15_554 13_444
P1 Na1 O2 121.6(2) 15_554 14_544
P1 Na1 O3 93.93(20) 15_554 1_555
P1 Na1 O3 104.38(20) 15_554 2_555
P1 Na1 O3 157.2(3) 15_554 3_555
P1 Na1 O3 86.07(18) 15_554 4_555
P1 Na1 O3 75.6(2) 15_554 5_555
O2 Na1 O2 116.4(2) 10_555 11_455
O2 Na1 O2 116.41(15) 10_555 12_445
O2 Na1 O2 180.00(19) 10_555 13_444
O2 Na1 O2 63.59(14) 10_555 14_544
O2 Na1 O2 63.59(15) 10_555 15_554
O2 Na1 O3 47.85(14) 10_555 1_555
O2 Na1 O3 111.3(2) 10_555 2_555
O2 Na1 O3 81.47(16) 10_555 3_555
O2 Na1 O3 132.15(19) 10_555 4_555
O2 Na1 O3 68.73(15) 10_555 5_555
O2 Na1 O3 98.5(2) 10_555 6_555
O2 Na1 O2 116.4(2) 11_455 12_445
O2 Na1 O2 63.59(14) 11_455 13_444
O2 Na1 O2 180.0(3) 11_455 14_544
O2 Na1 O2 63.59(14) 11_455 15_554
O2 Na1 O3 81.5(2) 11_455 1_555
O2 Na1 O3 47.85(17) 11_455 2_555
O2 Na1 O3 111.3(3) 11_455 3_555
O2 Na1 O3 98.5(2) 11_455 4_555
O2 Na1 O3 132.2(3) 11_455 5_555
O2 Na1 O3 68.73(18) 11_455 6_555
O2 Na1 O2 63.59(15) 12_445 13_444
O2 Na1 O2 63.59(14) 12_445 14_544
O2 Na1 O2 180.0(2) 12_445 15_554
O2 Na1 O3 111.27(19) 12_445 1_555
O2 Na1 O3 81.5(2) 12_445 2_555
O2 Na1 O3 47.85(14) 12_445 3_555
O2 Na1 O3 68.73(16) 12_445 4_555
O2 Na1 O3 98.53(18) 12_445 5_555
O2 Na1 O3 132.2(2) 12_445 6_555
O2 Na1 O2 116.4(2) 13_444 14_544
O2 Na1 O2 116.41(15) 13_444 15_554
O2 Na1 O3 132.15(19) 13_444 1_555
O2 Na1 O3 68.73(15) 13_444 2_555
O2 Na1 O3 98.5(2) 13_444 3_555
O2 Na1 O3 47.85(14) 13_444 4_555
O2 Na1 O3 111.3(2) 13_444 5_555
O2 Na1 O3 81.47(16) 13_444 6_555
O2 Na1 O2 116.4(2) 14_544 15_554
O2 Na1 O3 98.5(2) 14_544 1_555
O2 Na1 O3 132.2(3) 14_544 2_555
O2 Na1 O3 68.73(18) 14_544 3_555
O2 Na1 O3 81.5(2) 14_544 4_555
O2 Na1 O3 47.85(17) 14_544 5_555
O2 Na1 O3 111.3(3) 14_544 6_555
O2 Na1 O3 68.73(16) 15_554 1_555
O2 Na1 O3 98.53(18) 15_554 2_555
O2 Na1 O3 132.2(2) 15_554 3_555
O2 Na1 O3 111.27(19) 15_554 4_555
O2 Na1 O3 81.5(2) 15_554 5_555
O2 Na1 O3 47.85(14) 15_554 6_555
O3 Na1 O3 63.57(17) 1_555 2_555
O3 Na1 O3 63.57(18) 1_555 3_555
O3 Na1 O3 180.0(2) 1_555 4_555
O3 Na1 O3 116.4(2) 1_555 5_555
O3 Na1 O3 116.4(2) 1_555 6_555
O3 Na1 O3 63.6(2) 2_555 3_555
O3 Na1 O3 116.4(2) 2_555 4_555
O3 Na1 O3 180.0(3) 2_555 5_555
O3 Na1 O3 116.4(2) 2_555 6_555
O3 Na1 O3 116.4(2) 3_555 4_555
O3 Na1 O3 116.4(2) 3_555 5_555
O3 Na1 O3 180.0(3) 3_555 6_555
O3 Na1 O3 63.57(17) 4_555 5_555
O3 Na1 O3 63.57(18) 4_555 6_555
O3 Na1 O3 63.6(2) 5_555 6_555
Na3 Na2 Ge2 54.01(4) 7_445 1_555
Na3 Na2 Ge2 125.99(7) 7_445 4_556
Na3 Na2 P1 130.19(14) 7_445 7_455
Na3 Na2 P1 67.86(9) 7_445 8_445
Na3 Na2 P1 131.48(11) 7_445 9_555
Na3 Na2 P1 49.81(8) 7_445 16_545
Na3 Na2 P1 112.14(9) 7_445 17_555
Na3 Na2 P1 48.52(8) 7_445 18_445
Na3 Na2 O1 45.95(7) 7_445 7_445
Na3 Na2 O1 128.87(12) 7_445 8_555
Na3 Na2 O1 109.00(14) 7_445 9_455
Na3 Na2 O1 134.05(11) 7_445 16_555
Na3 Na2 O1 51.13(10) 7_445 17_445
Na3 Na2 O1 71.00(12) 7_445 18_545
Na3 Na2 O4 89.09(11) 7_445 1_555
Na3 Na2 O4 52.92(11) 7_445 3_555
Na3 Na2 O4 90.91(11) 7_445 4_556
Na3 Na2 O4 143.94(14) 7_445 5_556
Na3 Na2 O4 127.08(15) 7_445 6_556
Na3 Na2 Ge2 54.01(4) 8_555 1_555
Na3 Na2 Ge2 125.99(7) 8_555 4_556
Na3 Na2 P1 131.48(15) 8_555 7_455
Na3 Na2 P1 130.19(11) 8_555 8_445
Na3 Na2 P1 67.86(10) 8_555 9_555
Na3 Na2 P1 48.52(8) 8_555 16_545
Na3 Na2 P1 49.81(8) 8_555 17_555
Na3 Na2 P1 112.14(10) 8_555 18_445
Na3 Na2 O1 109.00(10) 8_555 7_445
Na3 Na2 O1 45.95(8) 8_555 8_555
Na3 Na2 O1 128.88(17) 8_555 9_455
Na3 Na2 O1 71.00(11) 8_555 16_555
Na3 Na2 O1 134.05(15) 8_555 17_445
Na3 Na2 O1 51.12(10) 8_555 18_545
Na3 Na2 O4 52.92(12) 8_555 1_555
Na3 Na2 O4 89.09(14) 8_555 2_555
Na3 Na2 O4 127.08(14) 8_555 4_556
Na3 Na2 O4 90.91(12) 8_555 5_556
Na3 Na2 O4 143.94(18) 8_555 6_556
Na3 Na2 Ge2 54.01(4) 9_455 1_555
Na3 Na2 Ge2 125.99(7) 9_455 4_556
Na3 Na2 P1 67.86(11) 9_455 7_455
Na3 Na2 P1 131.48(13) 9_455 8_445
Na3 Na2 P1 130.19(14) 9_455 9_555
Na3 Na2 P1 112.14(14) 9_455 16_545
Na3 Na2 P1 48.52(6) 9_455 17_555
Na3 Na2 P1 49.81(6) 9_455 18_445
Na3 Na2 O1 128.88(13) 9_455 7_445
Na3 Na2 O1 109.00(15) 9_455 8_555
Na3 Na2 O1 45.95(10) 9_455 9_455
Na3 Na2 O1 51.12(8) 9_455 16_555
Na3 Na2 O1 71.00(9) 9_455 17_445
Na3 Na2 O1 134.05(17) 9_455 18_545
Na3 Na2 O4 52.92(10) 9_455 2_555
Na3 Na2 O4 89.09(16) 9_455 3_555
Na3 Na2 O4 143.94(16) 9_455 4_556
Na3 Na2 O4 127.08(16) 9_455 5_556
Na3 Na2 O4 90.91(13) 9_455 6_556
Na3 Na2 Ge2 125.99(7) 16_555 1_555
Na3 Na2 Ge2 54.01(4) 16_555 4_556
Na3 Na2 P1 49.81(8) 16_555 7_455
Na3 Na2 P1 112.14(9) 16_555 8_445
Na3 Na2 P1 48.52(8) 16_555 9_555
Na3 Na2 P1 130.19(14) 16_555 16_545
Na3 Na2 P1 67.86(9) 16_555 17_555
Na3 Na2 P1 131.48(11) 16_555 18_445
Na3 Na2 O1 134.05(11) 16_555 7_445
Na3 Na2 O1 51.13(10) 16_555 8_555
Na3 Na2 O1 71.00(12) 16_555 9_455
Na3 Na2 O1 45.95(7) 16_555 16_555
Na3 Na2 O1 128.87(12) 16_555 17_445
Na3 Na2 O1 109.00(14) 16_555 18_545
Na3 Na2 O4 90.91(11) 16_555 1_555
Na3 Na2 O4 143.94(14) 16_555 2_555
Na3 Na2 O4 127.08(15) 16_555 3_555
Na3 Na2 O4 89.09(11) 16_555 4_556
Na3 Na2 O4 52.92(11) 16_555 6_556
Na3 Na2 Ge2 125.99(7) 17_445 1_555
Na3 Na2 Ge2 54.01(4) 17_445 4_556
Na3 Na2 P1 48.52(8) 17_445 7_455
Na3 Na2 P1 49.81(8) 17_445 8_445
Na3 Na2 P1 112.14(10) 17_445 9_555
Na3 Na2 P1 131.48(15) 17_445 16_545
Na3 Na2 P1 130.18(11) 17_445 17_555
Na3 Na2 P1 67.86(10) 17_445 18_445
Na3 Na2 O1 71.00(11) 17_445 7_445
Na3 Na2 O1 134.05(15) 17_445 8_555
Na3 Na2 O1 51.12(10) 17_445 9_455
Na3 Na2 O1 109.00(10) 17_445 16_555
Na3 Na2 O1 45.95(8) 17_445 17_445
Na3 Na2 O1 128.88(17) 17_445 18_545
Na3 Na2 O4 127.08(14) 17_445 1_555
Na3 Na2 O4 90.91(12) 17_445 2_555
Na3 Na2 O4 143.94(18) 17_445 3_555
Na3 Na2 O4 52.92(12) 17_445 4_556
Na3 Na2 O4 89.09(14) 17_445 5_556
Na3 Na2 Ge2 125.99(7) 18_545 1_555
Na3 Na2 Ge2 54.01(4) 18_545 4_556
Na3 Na2 P1 112.14(14) 18_545 7_455
Na3 Na2 P1 48.52(6) 18_545 8_445
Na3 Na2 P1 49.81(6) 18_545 9_555
Na3 Na2 P1 67.86(11) 18_545 16_545
Na3 Na2 P1 131.48(13) 18_545 17_555
Na3 Na2 P1 130.19(14) 18_545 18_445
Na3 Na2 O1 51.12(8) 18_545 7_445
Na3 Na2 O1 71.00(9) 18_545 8_555
Na3 Na2 O1 134.05(17) 18_545 9_455
Na3 Na2 O1 128.88(13) 18_545 16_555
Na3 Na2 O1 109.00(15) 18_545 17_445
Na3 Na2 O1 45.95(10) 18_545 18_545
Na3 Na2 O4 143.94(16) 18_545 1_555
Na3 Na2 O4 127.08(16) 18_545 2_555
Na3 Na2 O4 90.91(13) 18_545 3_555
Na3 Na2 O4 52.92(10) 18_545 5_556
Na3 Na2 O4 89.09(16) 18_545 6_556
Ge2 Na2 Ge2 179.97(12) 1_555 4_556
Ge2 Na2 P1 121.87(16) 1_555 7_455
Ge2 Na2 P1 121.87(14) 1_555 8_445
Ge2 Na2 P1 121.87(15) 1_555 9_555
Ge2 Na2 P1 58.13(11) 1_555 16_545
Ge2 Na2 P1 58.13(8) 1_555 17_555
Ge2 Na2 P1 58.13(9) 1_555 18_445
Ge2 Na2 O1 98.41(12) 1_555 7_445
Ge2 Na2 O1 98.41(13) 1_555 8_555
Ge2 Na2 O1 98.41(15) 1_555 9_455
Ge2 Na2 O1 81.59(11) 1_555 16_555
Ge2 Na2 O1 81.59(12) 1_555 17_445
Ge2 Na2 O1 81.59(14) 1_555 18_545
Ge2 Na2 O4 144.06(16) 1_555 4_556
Ge2 Na2 O4 144.06(17) 1_555 5_556
Ge2 Na2 O4 144.06(18) 1_555 6_556
Ge2 Na2 P1 58.13(11) 4_556 7_455
Ge2 Na2 P1 58.13(8) 4_556 8_445
Ge2 Na2 P1 58.13(9) 4_556 9_555
Ge2 Na2 P1 121.87(16) 4_556 16_545
Ge2 Na2 P1 121.87(14) 4_556 17_555
Ge2 Na2 P1 121.87(15) 4_556 18_445
Ge2 Na2 O1 81.59(11) 4_556 7_445
Ge2 Na2 O1 81.59(12) 4_556 8_555
Ge2 Na2 O1 81.59(14) 4_556 9_455
Ge2 Na2 O1 98.41(12) 4_556 16_555
Ge2 Na2 O1 98.41(13) 4_556 17_445
Ge2 Na2 O1 98.41(15) 4_556 18_545
Ge2 Na2 O4 144.06(16) 4_556 1_555
Ge2 Na2 O4 144.06(17) 4_556 2_555
Ge2 Na2 O4 144.06(18) 4_556 3_555
P1 Na2 P1 94.69(16) 7_455 8_445
P1 Na2 P1 94.69(16) 7_455 9_555
P1 Na2 P1 180.0(2) 7_455 16_545
P1 Na2 P1 85.31(15) 7_455 17_555
P1 Na2 P1 85.31(14) 7_455 18_445
P1 Na2 O1 118.84(18) 7_455 7_445
P1 Na2 O1 100.70(18) 7_455 8_555
P1 Na2 O1 61.16(12) 7_455 16_555
P1 Na2 O1 79.30(14) 7_455 17_445
P1 Na2 O1 154.1(2) 7_455 18_545
P1 Na2 O4 94.79(19) 7_455 1_555
P1 Na2 O4 106.68(19) 7_455 2_555
P1 Na2 O4 155.8(3) 7_455 3_555
P1 Na2 O4 85.21(19) 7_455 4_556
P1 Na2 O4 73.32(19) 7_455 5_556
P1 Na2 P1 94.69(10) 8_445 9_555
P1 Na2 P1 85.31(15) 8_445 16_545
P1 Na2 P1 179.97(16) 8_445 17_555
P1 Na2 P1 85.31(15) 8_445 18_445
P1 Na2 O1 118.84(14) 8_445 8_555
P1 Na2 O1 100.70(18) 8_445 9_455
P1 Na2 O1 154.12(16) 8_445 16_555
P1 Na2 O1 61.16(13) 8_445 17_445
P1 Na2 O1 79.30(15) 8_445 18_545
P1 Na2 O4 155.77(20) 8_445 1_555
P1 Na2 O4 94.79(18) 8_445 2_555
P1 Na2 O4 106.68(18) 8_445 3_555
P1 Na2 O4 85.21(13) 8_445 5_556
P1 Na2 O4 73.32(16) 8_445 6_556
P1 Na2 P1 85.31(14) 9_555 16_545
P1 Na2 P1 85.31(15) 9_555 17_555
P1 Na2 P1 180.00(17) 9_555 18_445
P1 Na2 O1 100.70(12) 9_555 7_445
P1 Na2 O1 118.8(2) 9_555 9_455
P1 Na2 O1 79.30(15) 9_555 16_555
P1 Na2 O1 154.12(18) 9_555 17_445
P1 Na2 O1 61.16(13) 9_555 18_545
P1 Na2 O4 106.68(20) 9_555 1_555
P1 Na2 O4 155.8(2) 9_555 2_555
P1 Na2 O4 94.79(17) 9_555 3_555
P1 Na2 O4 73.32(13) 9_555 4_556
P1 Na2 O4 85.21(19) 9_555 6_556
P1 Na2 P1 94.69(16) 16_545 17_555
P1 Na2 P1 94.69(16) 16_545 18_445
P1 Na2 O1 61.16(12) 16_545 7_445
P1 Na2 O1 79.30(14) 16_545 8_555
P1 Na2 O1 154.1(2) 16_545 9_455
P1 Na2 O1 118.84(18) 16_545 16_555
P1 Na2 O1 100.70(18) 16_545 17_445
P1 Na2 O4 85.21(19) 16_545 1_555
P1 Na2 O4 73.32(19) 16_545 2_555
P1 Na2 O4 94.79(19) 16_545 4_556
P1 Na2 O4 106.68(19) 16_545 5_556
P1 Na2 O4 155.8(3) 16_545 6_556
P1 Na2 P1 94.69(10) 17_555 18_445
P1 Na2 O1 154.12(16) 17_555 7_445
P1 Na2 O1 61.16(13) 17_555 8_555
P1 Na2 O1 79.30(15) 17_555 9_455
P1 Na2 O1 118.84(14) 17_555 17_445
P1 Na2 O1 100.70(18) 17_555 18_545
P1 Na2 O4 85.21(13) 17_555 2_555
P1 Na2 O4 73.32(16) 17_555 3_555
P1 Na2 O4 155.77(20) 17_555 4_556
P1 Na2 O4 94.79(18) 17_555 5_556
P1 Na2 O4 106.68(18) 17_555 6_556
P1 Na2 O1 79.30(15) 18_445 7_445
P1 Na2 O1 154.12(18) 18_445 8_555
P1 Na2 O1 61.16(13) 18_445 9_455
P1 Na2 O1 100.70(12) 18_445 16_555
P1 Na2 O1 118.8(2) 18_445 18_545
P1 Na2 O4 73.32(13) 18_445 1_555
P1 Na2 O4 85.21(19) 18_445 3_555
P1 Na2 O4 106.68(20) 18_445 4_556
P1 Na2 O4 155.8(2) 18_445 5_556
P1 Na2 O4 94.79(17) 18_445 6_556
O1 Na2 O1 117.90(15) 7_445 8_555
O1 Na2 O1 117.90(20) 7_445 9_455
O1 Na2 O1 180.00(17) 7_445 16_555
O1 Na2 O1 62.10(15) 7_445 17_445
O1 Na2 O1 62.10(14) 7_445 18_545
O1 Na2 O4 134.33(19) 7_445 1_555
O1 Na2 O4 79.15(16) 7_445 2_555
O1 Na2 O4 81.07(15) 7_445 3_555
O1 Na2 O4 45.67(11) 7_445 4_556
O1 Na2 O4 100.85(16) 7_445 5_556
O1 Na2 O4 98.93(19) 7_445 6_556
O1 Na2 O1 117.9(2) 8_555 9_455
O1 Na2 O1 62.10(15) 8_555 16_555
O1 Na2 O1 180.0(2) 8_555 17_445
O1 Na2 O1 62.10(13) 8_555 18_545
O1 Na2 O4 81.07(18) 8_555 1_555
O1 Na2 O4 134.3(2) 8_555 2_555
O1 Na2 O4 79.15(16) 8_555 3_555
O1 Na2 O4 98.93(17) 8_555 4_556
O1 Na2 O4 45.67(13) 8_555 5_556
O1 Na2 O4 100.8(2) 8_555 6_556
O1 Na2 O1 62.10(14) 9_455 16_555
O1 Na2 O1 62.10(13) 9_455 17_445
O1 Na2 O1 180.0(3) 9_455 18_545
O1 Na2 O4 79.15(19) 9_455 1_555
O1 Na2 O4 81.07(18) 9_455 2_555
O1 Na2 O4 134.3(3) 9_455 3_555
O1 Na2 O4 100.8(2) 9_455 4_556
O1 Na2 O4 98.9(2) 9_455 5_556
O1 Na2 O4 45.67(16) 9_455 6_556
O1 Na2 O1 117.90(15) 16_555 17_445
O1 Na2 O1 117.90(20) 16_555 18_545
O1 Na2 O4 45.67(11) 16_555 1_555
O1 Na2 O4 100.85(16) 16_555 2_555
O1 Na2 O4 98.93(19) 16_555 3_555
O1 Na2 O4 134.33(19) 16_555 4_556
O1 Na2 O4 79.15(16) 16_555 5_556
O1 Na2 O4 81.07(15) 16_555 6_556
O1 Na2 O1 117.9(2) 17_445 18_545
O1 Na2 O4 98.93(17) 17_445 1_555
O1 Na2 O4 45.67(13) 17_445 2_555
O1 Na2 O4 100.8(2) 17_445 3_555
O1 Na2 O4 81.07(18) 17_445 4_556
O1 Na2 O4 134.3(2) 17_445 5_556
O1 Na2 O4 79.15(16) 17_445 6_556
O1 Na2 O4 100.8(2) 18_545 1_555
O1 Na2 O4 98.9(2) 18_545 2_555
O1 Na2 O4 45.67(16) 18_545 3_555
O1 Na2 O4 79.15(19) 18_545 4_556
O1 Na2 O4 81.07(18) 18_545 5_556
O1 Na2 O4 134.3(3) 18_545 6_556
O4 Na2 O4 61.10(14) 1_555 2_555
O4 Na2 O4 61.10(18) 1_555 3_555
O4 Na2 O4 180.0(2) 1_555 4_556
O4 Na2 O4 118.9(2) 1_555 5_556
O4 Na2 O4 118.9(2) 1_555 6_556
O4 Na2 O4 61.10(19) 2_555 3_555
O4 Na2 O4 118.9(2) 2_555 4_556
O4 Na2 O4 180.0(2) 2_555 5_556
O4 Na2 O4 118.9(2) 2_555 6_556
O4 Na2 O4 118.9(2) 3_555 4_556
O4 Na2 O4 118.9(2) 3_555 5_556
O4 Na2 O4 180.0(3) 3_555 6_556
O4 Na2 O4 61.10(14) 4_556 5_556
O4 Na2 O4 61.10(18) 4_556 6_556
O4 Na2 O4 61.10(19) 5_556 6_556
Na1 Na3 Na2 140.627(2) 1_555 13_554
Na1 Na3 Ge1 62.06(5) 1_555 1_555
Na1 Na3 Ge2 103.51(2) 1_555 13_554
Na1 Na3 P1 70.50(9) 1_555 10_555
Na1 Na3 P1 71.54(9) 1_555 11_455
Na1 Na3 P1 142.74(18) 1_555 12_455
Na1 Na3 O1 100.53(15) 1_555 1_555
Na1 Na3 O1 99.58(14) 1_555 10_455
Na1 Na3 O1 149.96(19) 1_555 11_455
Na1 Na3 O2 71.26(15) 1_555 11_455
Na1 Na3 O2 116.16(17) 1_555 12_455
Na1 Na3 O2 68.51(11) 1_555 15_554
Na1 Na3 O3 50.66(16) 1_555 1_555
Na1 Na3 O3 49.26(10) 1_555 2_555
Na1 Na3 O4 138.5(2) 1_555 14_554
Na1 Na3 O4 94.62(12) 1_555 15_554
Na2 Na3 Ge1 101.32(2) 13_554 1_555
Na2 Na3 Ge2 63.20(5) 13_554 13_554
Na2 Na3 P1 70.15(11) 13_554 10_555
Na2 Na3 P1 139.29(10) 13_554 11_455
Na2 Na3 P1 70.95(12) 13_554 12_455
Na2 Na3 O1 71.69(11) 13_554 1_555
Na2 Na3 O1 109.11(11) 13_554 10_455
Na2 Na3 O1 68.57(13) 13_554 11_455
Na2 Na3 O2 147.92(15) 13_554 11_455
Na2 Na3 O2 97.50(13) 13_554 12_455
Na2 Na3 O2 101.50(12) 13_554 15_554
Na2 Na3 O3 92.86(20) 13_554 1_555
Na2 Na3 O3 137.65(14) 13_554 2_555
Na2 Na3 O4 52.58(14) 13_554 14_554
Na2 Na3 O4 50.58(10) 13_554 15_554
Ge1 Na3 Ge2 137.34(7) 1_555 13_554
Ge1 Na3 P1 68.15(9) 1_555 10_555
Ge1 Na3 P1 69.24(10) 1_555 11_455
Ge1 Na3 P1 145.96(19) 1_555 12_455
Ge1 Na3 O1 72.33(13) 1_555 10_455
Ge1 Na3 O1 114.12(19) 1_555 11_455
Ge1 Na3 O2 99.11(18) 1_555 11_455
Ge1 Na3 O2 145.68(19) 1_555 12_455
Ge1 Na3 O2 124.82(16) 1_555 15_554
Ge1 Na3 O4 153.8(2) 1_555 14_554
Ge1 Na3 O4 99.08(13) 1_555 15_554
Ge2 Na3 P1 69.19(12) 13_554 10_555
Ge2 Na3 P1 148.38(11) 13_554 11_455
Ge2 Na3 P1 70.10(12) 13_554 12_455
Ge2 Na3 O1 131.81(17) 13_554 1_555
Ge2 Na3 O1 149.02(14) 13_554 10_455
Ge2 Na3 O1 97.40(16) 13_554 11_455
Ge2 Na3 O2 114.41(14) 13_554 11_455
Ge2 Na3 O2 76.91(13) 13_554 12_455
Ge2 Na3 O3 98.7(2) 13_554 1_555
Ge2 Na3 O3 152.63(15) 13_554 2_555
P1 Na3 P1 132.41(15) 10_555 11_455
P1 Na3 P1 132.9(2) 10_555 12_455
P1 Na3 O1 80.71(17) 10_555 1_555
P1 Na3 O1 139.2(2) 10_555 10_455
P1 Na3 O1 138.2(3) 10_555 11_455
P1 Na3 O2 141.2(2) 10_555 11_455
P1 Na3 O2 146.0(2) 10_555 12_455
P1 Na3 O2 73.73(17) 10_555 15_554
P1 Na3 O3 98.89(16) 10_555 2_555
P1 Na3 O4 100.6(3) 10_555 14_554
P1 Na3 P1 94.65(18) 11_455 12_455
P1 Na3 O1 79.09(17) 11_455 1_555
P1 Na3 O1 79.32(17) 11_455 11_455
P1 Na3 O2 77.75(17) 11_455 12_455
P1 Na3 O2 116.55(17) 11_455 15_554
P1 Na3 O3 101.0(2) 11_455 1_555
P1 Na3 O4 126.9(2) 11_455 14_554
P1 Na3 O4 164.82(18) 11_455 15_554
P1 Na3 O1 110.8(3) 12_455 1_555
P1 Na3 O1 79.01(16) 12_455 10_455
P1 Na3 O2 78.26(19) 12_455 11_455
P1 Na3 O2 89.1(2) 12_455 15_554
P1 Na3 O3 163.1(4) 12_455 1_555
P1 Na3 O3 127.9(3) 12_455 2_555
P1 Na3 O4 100.3(2) 12_455 15_554
O1 Na3 O1 61.83(17) 1_555 10_455
O1 Na3 O1 80.5(2) 1_555 11_455
O1 Na3 O2 112.7(2) 1_555 11_455
O1 Na3 O2 126.7(2) 1_555 12_455
O1 Na3 O2 154.3(2) 1_555 15_554
O1 Na3 O3 66.7(2) 1_555 1_555
O1 Na3 O3 66.13(16) 1_555 2_555
O1 Na3 O4 118.4(3) 1_555 14_554
O1 Na3 O4 97.93(19) 1_555 15_554
O1 Na3 O1 54.10(14) 10_455 11_455
O1 Na3 O2 54.85(15) 10_455 11_455
O1 Na3 O2 74.48(16) 10_455 12_455
O1 Na3 O2 141.0(2) 10_455 15_554
O1 Na3 O3 111.9(3) 10_455 1_555
O1 Na3 O3 52.87(16) 10_455 2_555
O1 Na3 O4 110.7(2) 10_455 14_554
O1 Na3 O4 157.0(2) 10_455 15_554
O1 Na3 O2 80.59(19) 11_455 11_455
O1 Na3 O2 48.35(15) 11_455 12_455
O1 Na3 O2 120.9(2) 11_455 15_554
O1 Na3 O3 146.3(4) 11_455 1_555
O1 Na3 O3 107.0(2) 11_455 2_555
O1 Na3 O4 57.9(2) 11_455 14_554
O1 Na3 O4 115.1(3) 11_455 15_554
O2 Na3 O2 53.36(17) 11_455 12_455
O2 Na3 O2 86.53(19) 11_455 15_554
O2 Na3 O3 118.5(3) 11_455 1_555
O2 Na3 O3 59.31(18) 11_455 2_555
O2 Na3 O4 103.6(2) 11_455 14_554
O2 Na3 O4 147.9(2) 11_455 15_554
O2 Na3 O2 78.22(20) 12_455 15_554
O2 Na3 O3 165.2(4) 12_455 1_555
O2 Na3 O3 110.2(2) 12_455 2_555
O2 Na3 O4 51.0(2) 12_455 14_554
O2 Na3 O4 115.0(2) 12_455 15_554
O2 Na3 O3 89.5(3) 15_554 1_555
O2 Na3 O3 114.77(19) 15_554 2_555
O2 Na3 O4 70.1(2) 15_554 14_554
O2 Na3 O4 61.40(15) 15_554 15_554
O3 Na3 O3 67.5(2) 1_555 2_555
O3 Na3 O4 132.0(4) 1_555 14_554
O3 Na3 O4 64.5(2) 1_555 15_554
O3 Na3 O4 160.5(3) 2_555 14_554
O3 Na3 O4 131.74(20) 2_555 15_554
O4 Na3 O4 67.6(2) 14_554 15_554
Na1 Ge1 Na3 61.89(5) 1_555 1_555
Na1 Ge1 Na3 61.89(5) 1_555 2_555
Na1 Ge1 Na3 61.89(5) 1_555 3_555
Na1 Ge1 P1 135.01(16) 1_555 1_555
Na1 Ge1 P1 135.01(16) 1_555 2_555
Na1 Ge1 P1 135.01(15) 1_555 3_555
Na1 Ge1 P1 65.52(9) 1_555 10_555
Na1 Ge1 P1 65.52(11) 1_555 11_455
Na1 Ge1 P1 65.52(12) 1_555 12_445
Na1 Ge1 O1 122.7(2) 1_555 1_555
Na1 Ge1 O1 122.66(19) 1_555 2_555
Na1 Ge1 O1 122.7(2) 1_555 3_555
Na1 Ge1 O3 50.51(13) 1_555 1_555
Na1 Ge1 O3 50.51(16) 1_555 2_555
Na1 Ge1 O3 50.51(17) 1_555 3_555
Na3 Ge1 Na3 99.61(3) 1_555 2_555
Na3 Ge1 Na3 99.61(3) 1_555 3_555
Na3 Ge1 P1 125.96(16) 1_555 1_555
Na3 Ge1 P1 73.32(12) 1_555 2_555
Na3 Ge1 P1 134.38(15) 1_555 3_555
Na3 Ge1 P1 54.25(8) 1_555 10_555
Na3 Ge1 P1 52.49(8) 1_555 11_455
Na3 Ge1 P1 127.40(16) 1_555 12_445
Na3 Ge1 O1 60.79(17) 1_555 1_555
Na3 Ge1 O1 130.2(2) 1_555 2_555
Na3 Ge1 O1 127.2(3) 1_555 3_555
Na3 Ge1 O3 58.22(16) 1_555 2_555
Na3 Ge1 O3 111.7(2) 1_555 3_555
Na3 Ge1 Na3 99.61(3) 2_555 3_555
Na3 Ge1 P1 134.38(13) 2_555 1_555
Na3 Ge1 P1 125.96(15) 2_555 2_555
Na3 Ge1 P1 73.32(11) 2_555 3_555
Na3 Ge1 P1 127.40(9) 2_555 10_555
Na3 Ge1 P1 54.25(10) 2_555 11_455
Na3 Ge1 P1 52.49(10) 2_555 12_445
Na3 Ge1 O1 127.2(2) 2_555 1_555
Na3 Ge1 O1 60.79(15) 2_555 2_555
Na3 Ge1 O1 130.2(2) 2_555 3_555
Na3 Ge1 O3 111.69(16) 2_555 1_555
Na3 Ge1 O3 58.22(17) 2_555 3_555
Na3 Ge1 P1 73.32(12) 3_555 1_555
Na3 Ge1 P1 134.38(16) 3_555 2_555
Na3 Ge1 P1 125.96(13) 3_555 3_555
Na3 Ge1 P1 52.49(9) 3_555 10_555
Na3 Ge1 P1 127.40(13) 3_555 11_455
Na3 Ge1 P1 54.25(9) 3_555 12_445
Na3 Ge1 O1 130.2(3) 3_555 1_555
Na3 Ge1 O1 127.2(2) 3_555 2_555
Na3 Ge1 O1 60.79(18) 3_555 3_555
Na3 Ge1 O3 58.22(17) 3_555 1_555
Na3 Ge1 O3 111.7(2) 3_555 2_555
P1 Ge1 P1 75.51(16) 1_555 2_555
P1 Ge1 P1 75.51(12) 1_555 3_555
P1 Ge1 P1 84.61(16) 1_555 10_555
P1 Ge1 P1 158.7(2) 1_555 11_455
P1 Ge1 P1 92.38(17) 1_555 12_445
P1 Ge1 O1 83.0(3) 1_555 1_555
P1 Ge1 O1 87.3(2) 1_555 2_555
P1 Ge1 O3 102.4(2) 1_555 1_555
P1 Ge1 O3 173.5(3) 1_555 2_555
P1 Ge1 O3 98.1(2) 1_555 3_555
P1 Ge1 P1 75.51(15) 2_555 3_555
P1 Ge1 P1 92.38(16) 2_555 10_555
P1 Ge1 P1 84.61(16) 2_555 11_455
P1 Ge1 P1 158.7(2) 2_555 12_445
P1 Ge1 O1 83.0(2) 2_555 2_555
P1 Ge1 O1 87.3(3) 2_555 3_555
P1 Ge1 O3 98.1(2) 2_555 1_555
P1 Ge1 O3 102.4(2) 2_555 2_555
P1 Ge1 O3 173.5(3) 2_555 3_555
P1 Ge1 P1 158.71(17) 3_555 10_555
P1 Ge1 P1 92.38(18) 3_555 11_455
P1 Ge1 P1 84.61(17) 3_555 12_445
P1 Ge1 O1 87.3(2) 3_555 1_555
P1 Ge1 O1 83.0(2) 3_555 3_555
P1 Ge1 O3 173.5(2) 3_555 1_555
P1 Ge1 O3 98.1(2) 3_555 2_555
P1 Ge1 O3 102.4(2) 3_555 3_555
P1 Ge1 P1 104.03(12) 10_555 11_455
P1 Ge1 P1 104.03(16) 10_555 12_445
P1 Ge1 O1 82.8(2) 10_555 1_555
P1 Ge1 O1 171.4(2) 10_555 2_555
P1 Ge1 O1 78.9(2) 10_555 3_555
P1 Ge1 O3 101.7(2) 10_555 2_555
P1 Ge1 O3 87.6(2) 10_555 3_555
P1 Ge1 P1 104.03(20) 11_455 12_445
P1 Ge1 O1 78.9(2) 11_455 1_555
P1 Ge1 O1 82.8(2) 11_455 2_555
P1 Ge1 O1 171.4(3) 11_455 3_555
P1 Ge1 O3 87.6(2) 11_455 1_555
P1 Ge1 O3 101.7(3) 11_455 3_555
P1 Ge1 O1 171.4(3) 12_445 1_555
P1 Ge1 O1 78.9(2) 12_445 2_555
P1 Ge1 O1 82.8(2) 12_445 3_555
P1 Ge1 O3 101.7(2) 12_445 1_555
P1 Ge1 O3 87.6(3) 12_445 2_555
O1 Ge1 O1 93.6(3) 1_555 2_555
O1 Ge1 O1 93.6(4) 1_555 3_555
O1 Ge1 O3 86.4(3) 1_555 1_555
O1 Ge1 O3 96.1(3) 1_555 2_555
O1 Ge1 O3 170.2(4) 1_555 3_555
O1 Ge1 O1 93.6(3) 2_555 3_555
O1 Ge1 O3 170.2(3) 2_555 1_555
O1 Ge1 O3 86.4(3) 2_555 2_555
O1 Ge1 O3 96.1(3) 2_555 3_555
O1 Ge1 O3 96.1(3) 3_555 1_555
O1 Ge1 O3 170.2(4) 3_555 2_555
O1 Ge1 O3 86.4(3) 3_555 3_555
O3 Ge1 O3 83.9(3) 1_555 2_555
O3 Ge1 O3 83.9(3) 1_555 3_555
O3 Ge1 O3 83.9(3) 2_555 3_555
Na2 Ge2 Na3 62.79(4) 1_555 7_445
Na2 Ge2 Na3 62.79(4) 1_555 8_555
Na2 Ge2 Na3 62.79(4) 1_555 9_455
Na2 Ge2 P1 133.35(15) 1_555 1_555
Na2 Ge2 P1 133.35(16) 1_555 2_555
Na2 Ge2 P1 133.35(15) 1_555 3_555
Na2 Ge2 P1 64.98(12) 1_555 16_545
Na2 Ge2 P1 64.98(9) 1_555 17_555
Na2 Ge2 P1 64.98(9) 1_555 18_445
Na2 Ge2 O2 123.60(19) 1_555 1_555
Na2 Ge2 O2 123.6(2) 1_555 2_555
Na2 Ge2 O2 123.60(18) 1_555 3_555
Na2 Ge2 O4 52.29(13) 1_555 1_555
Na2 Ge2 O4 52.29(15) 1_555 2_555
Na2 Ge2 O4 52.29(17) 1_555 3_555
Na3 Ge2 Na3 100.74(3) 7_445 8_555
Na3 Ge2 Na3 100.74(3) 7_445 9_455
Na3 Ge2 P1 125.56(13) 7_445 1_555
Na3 Ge2 P1 133.62(16) 7_445 2_555
Na3 Ge2 P1 70.75(11) 7_445 3_555
Na3 Ge2 P1 54.11(10) 7_445 16_545
Na3 Ge2 P1 127.76(10) 7_445 17_555
Na3 Ge2 P1 52.68(9) 7_445 18_445
Na3 Ge2 O2 139.87(19) 7_445 1_555
Na3 Ge2 O2 117.5(2) 7_445 2_555
Na3 Ge2 O2 62.18(14) 7_445 3_555
Na3 Ge2 O4 113.68(17) 7_445 1_555
Na3 Ge2 O4 62.08(17) 7_445 3_555
Na3 Ge2 Na3 100.74(3) 8_555 9_455
Na3 Ge2 P1 70.75(12) 8_555 1_555
Na3 Ge2 P1 125.56(16) 8_555 2_555
Na3 Ge2 P1 133.62(13) 8_555 3_555
Na3 Ge2 P1 52.68(9) 8_555 16_545
Na3 Ge2 P1 54.11(9) 8_555 17_555
Na3 Ge2 P1 127.76(12) 8_555 18_445
Na3 Ge2 O2 62.18(16) 8_555 1_555
Na3 Ge2 O2 139.9(3) 8_555 2_555
Na3 Ge2 O2 117.47(18) 8_555 3_555
Na3 Ge2 O4 62.08(17) 8_555 1_555
Na3 Ge2 O4 113.7(2) 8_555 2_555
Na3 Ge2 P1 133.62(16) 9_455 1_555
Na3 Ge2 P1 70.75(12) 9_455 2_555
Na3 Ge2 P1 125.56(15) 9_455 3_555
Na3 Ge2 P1 127.76(16) 9_455 16_545
Na3 Ge2 P1 52.68(7) 9_455 17_555
Na3 Ge2 P1 54.11(7) 9_455 18_445
Na3 Ge2 O2 117.5(2) 9_455 1_555
Na3 Ge2 O2 62.18(17) 9_455 2_555
Na3 Ge2 O2 139.9(2) 9_455 3_555
Na3 Ge2 O4 62.08(15) 9_455 2_555
Na3 Ge2 O4 113.7(2) 9_455 3_555
P1 Ge2 P1 78.06(17) 1_555 2_555
P1 Ge2 P1 78.06(12) 1_555 3_555
P1 Ge2 P1 84.24(17) 1_555 16_545
P1 Ge2 P1 91.50(17) 1_555 17_555
P1 Ge2 P1 160.94(19) 1_555 18_445
P1 Ge2 O2 94.5(3) 1_555 2_555
P1 Ge2 O2 74.53(18) 1_555 3_555
P1 Ge2 O4 108.7(3) 1_555 1_555
P1 Ge2 O4 163.8(3) 1_555 2_555
P1 Ge2 O4 88.8(2) 1_555 3_555
P1 Ge2 P1 78.06(15) 2_555 3_555
P1 Ge2 P1 160.9(2) 2_555 16_545
P1 Ge2 P1 84.24(16) 2_555 17_555
P1 Ge2 P1 91.50(16) 2_555 18_445
P1 Ge2 O2 74.5(2) 2_555 1_555
P1 Ge2 O2 94.5(2) 2_555 3_555
P1 Ge2 O4 88.8(2) 2_555 1_555
P1 Ge2 O4 108.7(2) 2_555 2_555
P1 Ge2 O4 163.8(3) 2_555 3_555
P1 Ge2 P1 91.50(17) 3_555 16_545
P1 Ge2 P1 160.94(18) 3_555 17_555
P1 Ge2 P1 84.24(17) 3_555 18_445
P1 Ge2 O2 94.51(20) 3_555 1_555
P1 Ge2 O2 74.5(2) 3_555 2_555
P1 Ge2 O4 163.8(2) 3_555 1_555
P1 Ge2 O4 88.8(2) 3_555 2_555
P1 Ge2 O4 108.7(2) 3_555 3_555
P1 Ge2 P1 103.40(17) 16_545 17_555
P1 Ge2 P1 103.40(18) 16_545 18_445
P1 Ge2 O2 90.7(2) 16_545 1_555
P1 Ge2 O2 165.9(3) 16_545 2_555
P1 Ge2 O2 73.8(2) 16_545 3_555
P1 Ge2 O4 103.7(3) 16_545 1_555
P1 Ge2 O4 86.7(3) 16_545 2_555
P1 Ge2 P1 103.40(11) 17_555 18_445
P1 Ge2 O2 73.8(2) 17_555 1_555
P1 Ge2 O2 90.7(2) 17_555 2_555
P1 Ge2 O2 165.9(2) 17_555 3_555
P1 Ge2 O4 103.65(19) 17_555 2_555
P1 Ge2 O4 86.7(2) 17_555 3_555
P1 Ge2 O2 165.9(3) 18_445 1_555
P1 Ge2 O2 73.8(2) 18_445 2_555
P1 Ge2 O2 90.7(2) 18_445 3_555
P1 Ge2 O4 86.75(19) 18_445 1_555
P1 Ge2 O4 103.7(3) 18_445 3_555
O2 Ge2 O2 92.3(4) 1_555 2_555
O2 Ge2 O2 92.3(2) 1_555 3_555
O2 Ge2 O4 91.0(3) 1_555 1_555
O2 Ge2 O4 175.8(4) 1_555 2_555
O2 Ge2 O4 90.1(3) 1_555 3_555
O2 Ge2 O2 92.3(3) 2_555 3_555
O2 Ge2 O4 90.1(3) 2_555 1_555
O2 Ge2 O4 91.0(3) 2_555 2_555
O2 Ge2 O4 175.8(4) 2_555 3_555
O2 Ge2 O4 175.8(3) 3_555 1_555
O2 Ge2 O4 90.1(3) 3_555 2_555
O2 Ge2 O4 91.0(3) 3_555 3_555
O4 Ge2 O4 86.5(2) 1_555 2_555
O4 Ge2 O4 86.5(3) 1_555 3_555
O4 Ge2 O4 86.5(3) 2_555 3_555
Na1 P1 Na2 118.84(8) 7_555 13_544
Na1 P1 Na3 58.83(8) 7_555 10_555
Na1 P1 Na3 142.78(8) 7_555 11_445
Na1 P1 Na3 59.42(10) 7_555 12_555
Na1 P1 Ge1 136.98(10) 7_555 1_555
Na1 P1 Ge1 55.83(8) 7_555 10_555
Na1 P1 Ge2 90.95(9) 7_555 1_555
Na1 P1 Ge2 90.09(9) 7_555 16_545
Na1 P1 O1 139.1(3) 7_555 3_555
Na1 P1 O1 78.73(12) 7_555 10_555
Na1 P1 O1 80.33(13) 7_555 12_555
Na1 P1 O2 70.4(3) 7_555 1_555
Na1 P1 O2 123.35(13) 7_555 3_555
Na1 P1 O2 58.08(13) 7_555 18_545
Na1 P1 O4 110.2(3) 7_555 18_545
Na2 P1 Na3 60.03(10) 13_544 10_555
Na2 P1 Na3 60.53(9) 13_544 11_445
Na2 P1 Na3 144.17(11) 13_544 12_555
Na2 P1 Ge1 89.00(10) 13_544 1_555
Na2 P1 Ge1 90.15(9) 13_544 10_555
Na2 P1 Ge2 136.77(11) 13_544 1_555
Na2 P1 Ge2 56.89(11) 13_544 16_545
Na2 P1 O1 75.4(3) 13_544 3_555
Na2 P1 O1 58.78(12) 13_544 10_555
Na2 P1 O1 95.75(15) 13_544 12_555
Na2 P1 O2 155.7(3) 13_544 1_555
Na2 P1 O2 105.82(16) 13_544 3_555
Na2 P1 O2 84.22(14) 13_544 18_545
Na2 P1 O3 92.2(2) 13_544 10_555
Na3 P1 Na3 107.09(9) 10_555 11_445
Na3 P1 Na3 107.54(11) 10_555 12_555
Na3 P1 Ge1 135.92(10) 10_555 1_555
Na3 P1 Ge1 57.60(8) 10_555 10_555
Na3 P1 Ge2 135.72(10) 10_555 1_555
Na3 P1 Ge2 56.70(10) 10_555 16_545
Na3 P1 O1 121.0(3) 10_555 3_555
Na3 P1 O1 46.84(12) 10_555 10_555
Na3 P1 O1 87.33(16) 10_555 12_555
Na3 P1 O2 123.3(3) 10_555 1_555
Na3 P1 O2 142.86(18) 10_555 3_555
Na3 P1 O2 50.39(13) 10_555 18_545
Na3 P1 O4 66.6(3) 10_555 18_545
Na3 P1 Na3 145.29(10) 11_445 12_555
Na3 P1 Ge1 78.42(10) 11_445 1_555
Na3 P1 Ge1 149.84(8) 11_445 10_555
Na3 P1 Ge2 76.71(10) 11_445 1_555
Na3 P1 Ge2 57.22(10) 11_445 16_545
Na3 P1 O1 78.1(3) 11_445 3_555
Na3 P1 O1 118.47(14) 11_445 10_555
Na3 P1 O1 136.06(16) 11_445 12_555
Na3 P1 O2 98.0(3) 11_445 1_555
Na3 P1 O2 45.77(12) 11_445 3_555
Na3 P1 O2 85.96(15) 11_445 18_545
Na3 P1 O3 149.2(2) 11_445 10_555
Na3 P1 Ge1 78.64(12) 12_555 1_555
Na3 P1 Ge1 58.27(10) 12_555 10_555
Na3 P1 Ge2 76.93(11) 12_555 1_555
Na3 P1 Ge2 148.06(12) 12_555 16_545
Na3 P1 O1 86.3(3) 12_555 3_555
Na3 P1 O1 87.71(17) 12_555 10_555
Na3 P1 O1 48.62(14) 12_555 12_555
Na3 P1 O2 60.2(3) 12_555 1_555
Na3 P1 O2 101.90(14) 12_555 3_555
Na3 P1 O2 114.70(20) 12_555 18_545
Na3 P1 O3 65.4(2) 12_555 10_555
Na3 P1 O4 169.0(3) 12_555 18_545
Ge1 P1 Ge1 95.39(9) 1_555 10_555
Ge1 P1 Ge2 88.36(13) 1_555 1_555
Ge1 P1 Ge2 132.77(12) 1_555 16_545
Ge1 P1 O1 91.27(15) 1_555 10_555
Ge1 P1 O1 63.77(13) 1_555 12_555
Ge1 P1 O2 98.1(3) 1_555 1_555
Ge1 P1 O2 71.52(13) 1_555 3_555
Ge1 P1 O2 164.35(20) 1_555 18_545
Ge1 P1 O3 117.7(2) 1_555 10_555
Ge1 P1 O4 112.1(3) 1_555 18_545
Ge1 P1 Ge2 133.05(11) 10_555 1_555
Ge1 P1 Ge2 114.30(10) 10_555 16_545
Ge1 P1 O1 88.3(2) 10_555 3_555
Ge1 P1 O2 112.1(3) 10_555 1_555
Ge1 P1 O2 158.79(15) 10_555 3_555
Ge1 P1 O2 98.71(15) 10_555 18_545
Ge1 P1 O4 120.5(3) 10_555 18_545
Ge2 P1 Ge2 95.76(11) 1_555 16_545
Ge2 P1 O1 103.1(3) 1_555 3_555
Ge2 P1 O1 164.41(18) 1_555 10_555
Ge2 P1 O1 121.17(16) 1_555 12_555
Ge2 P1 O2 86.97(17) 1_555 18_545
Ge2 P1 O3 126.6(3) 1_555 10_555
Ge2 P1 O4 100.6(3) 1_555 18_545
Ge2 P1 O1 125.6(3) 16_545 3_555
Ge2 P1 O1 95.91(15) 16_545 10_555
Ge2 P1 O1 141.72(18) 16_545 12_555
Ge2 P1 O2 102.9(3) 16_545 1_555
Ge2 P1 O2 86.45(16) 16_545 3_555
Ge2 P1 O3 97.0(2) 16_545 10_555
O1 P1 O1 78.2(3) 3_555 10_555
O1 P1 O1 59.4(3) 3_555 12_555
O1 P1 O2 113.4(4) 3_555 1_555
O1 P1 O2 82.5(3) 3_555 3_555
O1 P1 O2 158.5(4) 3_555 18_545
O1 P1 O3 110.4(4) 3_555 10_555
O1 P1 O4 104.7(5) 3_555 18_545
O1 P1 O1 45.95(15) 10_555 12_555
O1 P1 O2 143.5(4) 10_555 1_555
O1 P1 O2 157.9(2) 10_555 3_555
O1 P1 O2 97.19(18) 10_555 18_545
O1 P1 O4 93.9(3) 10_555 18_545
O1 P1 O2 108.3(3) 12_555 1_555
O1 P1 O2 129.59(18) 12_555 3_555
O1 P1 O2 130.9(2) 12_555 18_545
O1 P1 O3 54.2(2) 12_555 10_555
O1 P1 O4 137.1(4) 12_555 18_545
O2 P1 O2 55.7(3) 1_555 3_555
O2 P1 O2 82.8(4) 1_555 18_545
O2 P1 O3 104.7(4) 1_555 10_555
O2 P1 O4 114.4(5) 1_555 18_545
O2 P1 O2 96.8(2) 3_555 18_545
O2 P1 O3 160.3(3) 3_555 10_555
O2 P1 O4 80.4(3) 3_555 18_545
O2 P1 O3 76.7(3) 18_545 10_555
O2 P1 O4 54.3(3) 18_545 18_545
O3 P1 O4 109.2(4) 10_555 18_545
Na2 O1 Na3 62.36(10) 13_554 1_555
Na2 O1 Na3 131.51(9) 13_554 10_455
Na2 O1 Na3 60.30(9) 13_554 12_555
Na2 O1 Ge1 125.43(15) 13_554 1_555
Na2 O1 P1 78.7(2) 13_554 2_555
Na2 O1 P1 60.05(12) 13_554 10_555
Na2 O1 P1 109.32(12) 13_554 11_455
Na2 O1 O1 168.58(17) 13_554 2_555
Na2 O1 O1 112.0(2) 13_554 3_555
Na2 O1 O1 106.27(16) 13_554 10_455
Na2 O1 O2 103.33(15) 13_554 1_555
Na2 O1 O2 108.99(16) 13_554 2_555
Na2 O1 O3 78.42(16) 13_554 1_555
Na2 O1 O3 117.89(15) 13_554 2_555
Na2 O1 O3 78.94(18) 13_554 11_455
Na2 O1 O4 47.73(13) 13_554 16_555
Na3 O1 Na3 118.16(11) 1_555 10_455
Na3 O1 Na3 113.26(11) 1_555 12_555
Na3 O1 Ge1 80.73(17) 1_555 1_555
Na3 O1 P1 126.7(3) 1_555 2_555
Na3 O1 P1 52.45(13) 1_555 10_555
Na3 O1 P1 52.29(12) 1_555 11_455
Na3 O1 O1 111.07(19) 1_555 2_555
Na3 O1 O1 109.1(2) 1_555 3_555
Na3 O1 O1 66.82(17) 1_555 10_455
Na3 O1 O2 149.11(19) 1_555 1_555
Na3 O1 O2 156.42(20) 1_555 2_555
Na3 O1 O3 45.25(17) 1_555 1_555
Na3 O1 O3 55.64(14) 1_555 2_555
Na3 O1 O3 99.6(2) 1_555 11_455
Na3 O1 O4 109.12(18) 1_555 16_555
Na3 O1 Na3 124.42(10) 10_455 12_555
Na3 O1 Ge1 100.41(16) 10_455 1_555
Na3 O1 P1 63.4(2) 10_455 2_555
Na3 O1 P1 163.18(15) 10_455 10_555
Na3 O1 P1 70.44(14) 10_455 11_455
Na3 O1 O1 59.39(15) 10_455 2_555
Na3 O1 O1 112.3(2) 10_455 3_555
Na3 O1 O1 51.35(15) 10_455 10_455
Na3 O1 O2 92.06(16) 10_455 1_555
Na3 O1 O2 49.11(14) 10_455 2_555
Na3 O1 O3 139.99(20) 10_455 1_555
Na3 O1 O3 83.91(15) 10_455 2_555
Na3 O1 O3 52.64(18) 10_455 11_455
Na3 O1 O4 101.19(16) 10_455 16_555
Na3 O1 Ge1 107.31(17) 12_555 1_555
Na3 O1 P1 70.0(2) 12_555 2_555
Na3 O1 P1 70.78(14) 12_555 10_555
Na3 O1 P1 164.98(16) 12_555 11_455
Na3 O1 O1 118.49(16) 12_555 2_555
Na3 O1 O1 66.51(19) 12_555 3_555
Na3 O1 O1 159.9(2) 12_555 10_455
Na3 O1 O2 75.31(16) 12_555 2_555
Na3 O1 O3 91.94(17) 12_555 1_555
Na3 O1 O3 145.66(17) 12_555 2_555
Na3 O1 O3 100.2(2) 12_555 11_455
Ge1 O1 P1 151.9(4) 1_555 2_555
Ge1 O1 P1 65.71(18) 1_555 10_555
Ge1 O1 P1 68.76(19) 1_555 11_455
Ge1 O1 O1 92.6(3) 1_555 10_455
Ge1 O1 O2 88.0(2) 1_555 1_555
Ge1 O1 O2 118.8(3) 1_555 2_555
Ge1 O1 O3 47.64(20) 1_555 1_555
Ge1 O1 O3 149.9(3) 1_555 11_455
Ge1 O1 O4 147.8(3) 1_555 16_555
P1 O1 P1 133.2(3) 2_555 10_555
P1 O1 P1 120.6(3) 2_555 11_455
P1 O1 O1 112.0(4) 2_555 2_555
P1 O1 O1 118.9(4) 2_555 3_555
P1 O1 O1 93.6(3) 2_555 10_455
P1 O1 O2 70.8(3) 2_555 1_555
P1 O1 O3 155.9(4) 2_555 1_555
P1 O1 O3 144.1(4) 2_555 2_555
P1 O1 P1 94.80(14) 10_555 11_455
P1 O1 O1 108.55(18) 10_555 2_555
P1 O1 O1 64.8(2) 10_555 3_555
P1 O1 O1 117.3(2) 10_555 10_455
P1 O1 O2 96.70(18) 10_555 1_555
P1 O1 O2 145.1(2) 10_555 2_555
P1 O1 O3 79.37(16) 10_555 2_555
P1 O1 O3 137.3(3) 10_555 11_455
P1 O1 O4 95.4(2) 10_555 16_555
P1 O1 O1 69.27(19) 11_455 2_555
P1 O1 O1 111.8(3) 11_455 3_555
P1 O1 O2 146.9(2) 11_455 1_555
P1 O1 O2 119.5(2) 11_455 2_555
P1 O1 O3 74.66(19) 11_455 1_555
P1 O1 O3 87.5(2) 11_455 11_455
P1 O1 O4 141.7(2) 11_455 16_555
O1 O1 O1 60.0(2) 2_555 3_555
O1 O1 O1 77.7(2) 2_555 10_455
O1 O1 O2 77.63(18) 2_555 1_555
O1 O1 O2 80.7(2) 2_555 2_555
O1 O1 O3 90.4(2) 2_555 1_555
O1 O1 O3 55.77(17) 2_555 2_555
O1 O1 O3 112.0(3) 2_555 11_455
O1 O1 O4 139.8(2) 2_555 16_555
O1 O1 O1 133.3(3) 3_555 10_455
O1 O1 O2 48.08(20) 3_555 1_555
O1 O1 O2 94.5(3) 3_555 2_555
O1 O1 O3 64.0(2) 3_555 1_555
O1 O1 O3 85.8(2) 3_555 2_555
O1 O1 O3 151.2(4) 3_555 11_455
O1 O1 O4 105.9(3) 3_555 16_555
O1 O1 O2 142.9(3) 10_455 1_555
O1 O1 O2 97.4(2) 10_455 2_555
O1 O1 O3 100.1(3) 10_455 1_555
O1 O1 O3 52.37(19) 10_455 2_555
O1 O1 O3 61.0(2) 10_455 11_455
O1 O1 O4 119.5(2) 10_455 16_555
O2 O1 O2 51.35(19) 1_555 2_555
O2 O1 O3 107.4(2) 1_555 1_555
O2 O1 O3 127.9(2) 1_555 2_555
O2 O1 O3 104.3(3) 1_555 11_455
O2 O1 O4 67.7(2) 1_555 16_555
O2 O1 O3 158.2(3) 2_555 1_555
O2 O1 O3 129.2(2) 2_555 2_555
O2 O1 O3 56.8(2) 2_555 11_455
O2 O1 O4 62.13(18) 2_555 16_555
O3 O1 O3 56.43(18) 1_555 2_555
O3 O1 O3 144.4(3) 1_555 11_455
O3 O1 O4 118.4(3) 1_555 16_555
O3 O1 O3 113.4(3) 2_555 11_455
O3 O1 O4 163.8(2) 2_555 16_555
O3 O1 O4 60.7(2) 11_455 16_555
Na1 O2 Na3 62.95(10) 7_555 8_555
Na1 O2 Na3 125.90(8) 7_555 11_445
Na1 O2 Na3 65.01(10) 7_555 12_555
Na1 O2 Ge2 132.91(13) 7_555 1_555
Na1 O2 P1 83.3(3) 7_555 1_555
Na1 O2 P1 117.48(16) 7_555 2_555
Na1 O2 P1 63.52(13) 7_555 17_555
Na1 O2 O1 120.11(17) 7_555 1_555
Na1 O2 O1 107.29(17) 7_555 3_555
Na1 O2 O2 133.3(2) 7_555 2_555
Na1 O2 O2 162.00(16) 7_555 3_555
Na1 O2 O2 58.21(13) 7_555 17_555
Na1 O2 O2 58.21(14) 7_555 18_545
Na1 O2 O3 47.48(15) 7_555 10_555
Na1 O2 O4 90.44(17) 7_555 1_555
Na1 O2 O4 104.66(15) 7_555 3_555
Na1 O2 O4 90.37(17) 7_555 16_555
Na1 O2 O4 91.92(18) 7_555 18_545
Na3 O2 Na3 101.78(10) 8_555 11_445
Na3 O2 Na3 120.22(11) 8_555 12_555
Na3 O2 Ge2 78.69(15) 8_555 1_555
Na3 O2 P1 114.6(3) 8_555 1_555
Na3 O2 P1 135.2(2) 8_555 2_555
Na3 O2 P1 55.88(15) 8_555 17_555
Na3 O2 O1 161.9(2) 8_555 1_555
Na3 O2 O1 146.8(2) 8_555 3_555
Na3 O2 O2 115.6(2) 8_555 2_555
Na3 O2 O2 101.45(16) 8_555 3_555
Na3 O2 O2 78.37(16) 8_555 17_555
Na3 O2 O3 98.94(19) 8_555 10_555
Na3 O2 O4 59.29(18) 8_555 1_555
Na3 O2 O4 123.21(20) 8_555 16_555
Na3 O2 O4 90.86(19) 8_555 18_545
Na3 O2 Na3 132.37(10) 11_445 12_555
Na3 O2 Ge2 86.23(14) 11_445 1_555
Na3 O2 P1 54.9(2) 11_445 1_555
Na3 O2 P1 108.85(18) 11_445 2_555
Na3 O2 P1 151.47(17) 11_445 17_555
Na3 O2 O1 90.32(16) 11_445 1_555
Na3 O2 O1 56.33(14) 11_445 3_555
Na3 O2 O2 100.7(2) 11_445 2_555
Na3 O2 O2 175.54(16) 11_445 17_555
Na3 O2 O2 75.08(15) 11_445 18_545
Na3 O2 O3 138.57(14) 11_445 8_555
Na3 O2 O3 90.62(17) 11_445 10_555
Na3 O2 O4 127.87(19) 11_445 1_555
Na3 O2 O4 75.86(14) 11_445 3_555
Na3 O2 O4 132.65(18) 11_445 16_555
Na3 O2 Ge2 121.20(16) 12_555 1_555
Na3 O2 P1 85.9(3) 12_555 1_555
Na3 O2 P1 55.98(15) 12_555 2_555
Na3 O2 P1 75.97(16) 12_555 17_555
Na3 O2 O1 55.95(15) 12_555 1_555
Na3 O2 O1 76.03(17) 12_555 3_555
Na3 O2 O2 81.67(20) 12_555 2_555
Na3 O2 O2 132.99(17) 12_555 3_555
Na3 O2 O2 49.72(14) 12_555 17_555
Na3 O2 O2 120.1(2) 12_555 18_545
Na3 O2 O3 83.96(15) 12_555 8_555
Na3 O2 O3 63.22(20) 12_555 10_555
Na3 O2 O4 94.49(18) 12_555 1_555
Na3 O2 O4 151.39(19) 12_555 3_555
Na3 O2 O4 118.3(2) 12_555 18_545
Ge2 O2 P1 140.1(4) 1_555 1_555
Ge2 O2 P1 71.7(2) 1_555 2_555
Ge2 O2 P1 72.86(18) 1_555 17_555
Ge2 O2 O1 88.8(2) 1_555 1_555
Ge2 O2 O1 119.6(3) 1_555 3_555
Ge2 O2 O2 89.44(18) 1_555 17_555
Ge2 O2 O2 110.7(3) 1_555 18_545
Ge2 O2 O3 89.59(18) 1_555 8_555
Ge2 O2 O3 175.6(3) 1_555 10_555
Ge2 O2 O4 45.15(18) 1_555 3_555
Ge2 O2 O4 88.7(2) 1_555 16_555
Ge2 O2 O4 116.1(3) 1_555 18_545
P1 O2 P1 109.7(4) 1_555 2_555
P1 O2 P1 146.5(4) 1_555 17_555
P1 O2 O1 83.4(3) 1_555 1_555
P1 O2 O2 127.7(4) 1_555 2_555
P1 O2 O2 96.4(3) 1_555 3_555
P1 O2 O2 129.2(4) 1_555 17_555
P1 O2 O2 70.9(3) 1_555 18_545
P1 O2 O3 124.4(3) 1_555 8_555
P1 O2 O4 173.0(4) 1_555 1_555
P1 O2 O4 120.6(3) 1_555 3_555
P1 O2 O4 110.2(4) 1_555 16_555
P1 O2 P1 83.24(19) 2_555 17_555
P1 O2 O1 77.9(2) 2_555 3_555
P1 O2 O2 79.7(2) 2_555 3_555
P1 O2 O2 68.66(17) 2_555 17_555
P1 O2 O2 175.7(3) 2_555 18_545
P1 O2 O3 108.8(2) 2_555 8_555
P1 O2 O3 112.3(3) 2_555 10_555
P1 O2 O4 76.1(2) 2_555 1_555
P1 O2 O4 116.7(2) 2_555 3_555
P1 O2 O4 132.2(3) 2_555 18_545
P1 O2 O1 108.0(2) 17_555 1_555
P1 O2 O1 151.7(3) 17_555 3_555
P1 O2 O2 77.7(2) 17_555 2_555
P1 O2 O2 116.66(19) 17_555 3_555
P1 O2 O2 94.1(2) 17_555 18_545
P1 O2 O3 109.0(3) 17_555 10_555
P1 O2 O4 75.63(18) 17_555 3_555
P1 O2 O4 67.43(18) 17_555 16_555
P1 O2 O4 144.5(3) 17_555 18_545
O1 O2 O1 51.26(19) 1_555 3_555
O1 O2 O2 48.07(19) 1_555 2_555
O1 O2 O2 77.59(18) 1_555 3_555
O1 O2 O2 88.53(17) 1_555 17_555
O1 O2 O2 154.3(3) 1_555 18_545
O1 O2 O3 130.8(2) 1_555 8_555
O1 O2 O3 94.3(3) 1_555 10_555
O1 O2 O4 102.6(2) 1_555 1_555
O1 O2 O4 131.9(2) 1_555 3_555
O1 O2 O4 106.5(3) 1_555 18_545
O1 O2 O2 94.4(3) 3_555 2_555
O1 O2 O2 80.59(20) 3_555 3_555
O1 O2 O2 125.5(2) 3_555 17_555
O1 O2 O2 103.3(2) 3_555 18_545
O1 O2 O3 150.2(2) 3_555 8_555
O1 O2 O3 60.6(2) 3_555 10_555
O1 O2 O4 153.3(3) 3_555 1_555
O1 O2 O4 131.9(2) 3_555 3_555
O1 O2 O4 86.7(2) 3_555 16_555
O1 O2 O4 56.7(2) 3_555 18_545
O2 O2 O2 60.0(2) 2_555 3_555
O2 O2 O2 75.40(20) 2_555 17_555
O2 O2 O2 154.5(3) 2_555 18_545
O2 O2 O3 104.5(2) 2_555 8_555
O2 O2 O3 140.1(3) 2_555 10_555
O2 O2 O4 59.2(2) 2_555 1_555
O2 O2 O4 88.9(3) 2_555 3_555
O2 O2 O4 49.24(19) 2_555 16_555
O2 O2 O4 133.8(3) 2_555 18_545
O2 O2 O2 130.58(19) 3_555 17_555
O2 O2 O2 104.6(2) 3_555 18_545
O2 O2 O3 128.86(19) 3_555 8_555
O2 O2 O3 134.0(3) 3_555 10_555
O2 O2 O4 88.51(20) 3_555 1_555
O2 O2 O4 59.98(17) 3_555 3_555
O2 O2 O4 106.5(2) 3_555 16_555
O2 O2 O4 78.8(2) 3_555 18_545
O2 O2 O2 107.5(2) 17_555 18_545
O2 O2 O3 93.8(2) 17_555 10_555
O2 O2 O4 48.36(16) 17_555 1_555
O2 O2 O4 101.78(20) 17_555 3_555
O2 O2 O4 46.03(15) 17_555 16_555
O2 O2 O4 150.0(3) 17_555 18_545
O2 O2 O3 68.03(18) 18_545 8_555
O2 O2 O3 65.4(2) 18_545 10_555
O2 O2 O4 103.0(3) 18_545 1_555
O2 O2 O4 65.58(20) 18_545 3_555
O2 O2 O4 148.5(3) 18_545 16_555
O2 O2 O4 50.4(2) 18_545 18_545
O3 O2 O3 90.7(2) 8_555 10_555
O3 O2 O4 48.74(17) 8_555 1_555
O3 O2 O4 72.27(16) 8_555 3_555
O3 O2 O4 88.34(19) 8_555 16_555
O3 O2 O4 118.0(2) 8_555 18_545
O3 O2 O4 137.1(3) 10_555 1_555
O3 O2 O4 130.9(2) 10_555 3_555
O3 O2 O4 95.8(3) 10_555 16_555
O3 O2 O4 60.0(2) 10_555 18_545
O4 O2 O4 57.87(20) 1_555 3_555
O4 O2 O4 72.97(19) 1_555 16_555
O4 O2 O4 144.6(3) 1_555 18_545
O4 O2 O4 128.1(2) 3_555 16_555
O4 O2 O4 87.5(2) 3_555 18_545
O4 O2 O4 142.2(3) 16_555 18_545
Na1 O3 Na3 89.79(16) 1_555 1_555
Na1 O3 Na3 78.44(14) 1_555 3_555
Na1 O3 Ge1 92.03(16) 1_555 1_555
Na1 O3 P1 119.6(2) 1_555 10_555
Na1 O3 O1 124.4(2) 1_555 1_555
Na1 O3 O1 115.57(20) 1_555 3_555
Na1 O3 O1 145.3(2) 1_555 12_555
Na1 O3 O2 84.67(18) 1_555 10_555
Na1 O3 O2 67.95(15) 1_555 15_554
Na1 O3 O3 58.22(16) 1_555 2_555
Na1 O3 O3 58.22(16) 1_555 3_555
Na1 O3 O4 118.41(17) 1_555 15_554
Na3 O3 Na3 168.21(18) 1_555 3_555
Na3 O3 Ge1 97.96(18) 1_555 1_555
Na3 O3 P1 105.9(3) 1_555 10_555
Na3 O3 O1 68.1(2) 1_555 1_555
Na3 O3 O1 128.2(3) 1_555 3_555
Na3 O3 O1 116.7(3) 1_555 12_555
Na3 O3 O2 122.7(3) 1_555 10_555
Na3 O3 O2 53.22(19) 1_555 15_554
Na3 O3 O3 66.3(2) 1_555 2_555
Na3 O3 O3 126.0(3) 1_555 3_555
Na3 O3 O4 70.1(2) 1_555 15_554
Na3 O3 Ge1 81.87(16) 3_555 1_555
Na3 O3 P1 81.0(2) 3_555 10_555
Na3 O3 O1 118.1(2) 3_555 1_555
Na3 O3 O1 58.23(18) 3_555 3_555
Na3 O3 O1 74.49(19) 3_555 12_555
Na3 O3 O2 57.47(19) 3_555 10_555
Na3 O3 O2 121.3(2) 3_555 15_554
Na3 O3 O3 106.0(2) 3_555 2_555
Na3 O3 O3 46.22(18) 3_555 3_555
Na3 O3 O4 116.1(2) 3_555 15_554
Ge1 O3 P1 139.7(2) 1_555 10_555
Ge1 O3 O1 45.96(19) 1_555 1_555
Ge1 O3 O1 105.0(2) 1_555 12_555
Ge1 O3 O2 139.1(2) 1_555 10_555
Ge1 O3 O2 142.9(2) 1_555 15_554
Ge1 O3 O3 48.06(18) 1_555 2_555
Ge1 O3 O3 48.06(19) 1_555 3_555
Ge1 O3 O4 146.4(2) 1_555 15_554
P1 O3 O1 115.5(3) 10_555 1_555
P1 O3 O1 99.4(3) 10_555 3_555
P1 O3 O2 76.2(3) 10_555 15_554
P1 O3 O3 171.2(3) 10_555 2_555
P1 O3 O3 127.2(3) 10_555 3_555
O1 O3 O1 60.3(2) 1_555 3_555
O1 O3 O1 87.9(2) 1_555 12_555
O1 O3 O2 150.4(3) 1_555 10_555
O1 O3 O2 120.6(2) 1_555 15_554
O1 O3 O3 66.21(20) 1_555 2_555
O1 O3 O3 94.0(3) 1_555 3_555
O1 O3 O4 101.4(2) 1_555 15_554
O1 O3 O1 66.63(19) 3_555 12_555
O1 O3 O2 104.9(2) 3_555 10_555
O1 O3 O2 175.5(3) 3_555 15_554
O1 O3 O3 88.9(2) 3_555 2_555
O1 O3 O3 57.36(19) 3_555 3_555
O1 O3 O4 122.6(2) 3_555 15_554
O1 O3 O2 62.6(2) 12_555 10_555
O1 O3 O2 108.9(2) 12_555 15_554
O1 O3 O3 151.3(3) 12_555 2_555
O1 O3 O3 112.7(2) 12_555 3_555
O1 O3 O4 58.3(2) 12_555 15_554
O2 O3 O2 72.3(2) 10_555 15_554
O2 O3 O3 142.6(3) 10_555 2_555
O2 O3 O3 98.2(2) 10_555 3_555
O2 O3 O4 63.4(2) 10_555 15_554
O2 O3 O3 95.44(19) 15_554 2_555
O2 O3 O3 126.0(2) 15_554 3_555
O2 O3 O4 53.14(16) 15_554 15_554
O3 O3 O3 60.0(2) 2_555 3_555
O3 O3 O4 136.2(2) 2_555 15_554
O3 O3 O4 161.4(3) 3_555 15_554
Na2 O4 Na3 76.51(13) 1_555 8_555
Na2 O4 Na3 91.36(17) 1_555 9_455
Na2 O4 Ge2 91.77(15) 1_555 1_555
Na2 O4 P1 113.7(2) 1_555 17_555
Na2 O4 O1 86.60(16) 1_555 16_555
Na2 O4 O2 120.11(19) 1_555 1_555
Na2 O4 O2 120.91(18) 1_555 2_555
Na2 O4 O2 130.14(19) 1_555 16_555
Na2 O4 O2 145.73(18) 1_555 17_555
Na2 O4 O3 99.07(18) 1_555 8_555
Na2 O4 O4 59.45(14) 1_555 2_555
Na2 O4 O4 59.45(17) 1_555 3_555
Na3 O4 Na3 167.82(19) 8_555 9_455
Na3 O4 Ge2 78.51(15) 8_555 1_555
Na3 O4 P1 80.5(2) 8_555 17_555
Na3 O4 O1 98.6(2) 8_555 16_555
Na3 O4 O2 59.32(18) 8_555 1_555
Na3 O4 O2 117.1(2) 8_555 2_555
Na3 O4 O2 147.9(2) 8_555 16_555
Na3 O4 O2 95.98(20) 8_555 17_555
Na3 O4 O3 45.40(18) 8_555 8_555
Na3 O4 O4 102.2(2) 8_555 2_555
Na3 O4 Ge2 101.11(19) 9_455 1_555
Na3 O4 P1 105.9(2) 9_455 17_555
Na3 O4 O1 81.5(2) 9_455 16_555
Na3 O4 O2 128.5(3) 9_455 1_555
Na3 O4 O2 68.2(2) 9_455 2_555
Na3 O4 O2 94.7(2) 9_455 17_555
Na3 O4 O3 140.2(3) 9_455 8_555
Na3 O4 O4 70.0(2) 9_455 2_555
Na3 O4 O4 129.7(3) 9_455 3_555
Ge2 O4 P1 141.9(3) 1_555 17_555
Ge2 O4 O1 176.9(2) 1_555 16_555
Ge2 O4 O2 113.2(2) 1_555 16_555
Ge2 O4 O2 119.86(20) 1_555 17_555
Ge2 O4 O3 116.7(2) 1_555 8_555
Ge2 O4 O4 46.75(16) 1_555 2_555
Ge2 O4 O4 46.75(20) 1_555 3_555
P1 O4 O2 97.5(3) 17_555 1_555
P1 O4 O2 125.0(3) 17_555 2_555
P1 O4 O2 72.4(3) 17_555 16_555
P1 O4 O4 171.2(3) 17_555 2_555
P1 O4 O4 122.8(3) 17_555 3_555
O1 O4 O2 134.8(3) 16_555 1_555
O1 O4 O2 138.2(2) 16_555 2_555
O1 O4 O2 69.8(2) 16_555 16_555
O1 O4 O2 61.15(18) 16_555 17_555
O1 O4 O3 61.1(2) 16_555 8_555
O1 O4 O4 133.8(2) 16_555 2_555
O1 O4 O4 130.3(3) 16_555 3_555
O2 O4 O2 60.8(2) 1_555 2_555
O2 O4 O2 107.0(3) 1_555 16_555
O2 O4 O2 81.2(2) 1_555 17_555
O2 O4 O3 78.1(2) 1_555 8_555
O2 O4 O4 91.0(2) 1_555 2_555
O2 O4 O4 60.7(2) 1_555 3_555
O2 O4 O2 68.39(19) 2_555 16_555
O2 O4 O2 92.49(19) 2_555 17_555
O2 O4 O3 132.6(3) 2_555 8_555
O2 O4 O4 61.46(17) 2_555 2_555
O2 O4 O4 91.5(3) 2_555 3_555
O2 O4 O2 51.98(19) 16_555 17_555
O2 O4 O3 105.9(3) 16_555 8_555
O2 O4 O4 107.2(2) 16_555 2_555
O2 O4 O4 159.9(3) 16_555 3_555
O2 O4 O3 56.6(2) 17_555 8_555
O2 O4 O4 153.0(2) 17_555 2_555
O2 O4 O4 133.1(3) 17_555 3_555
O3 O4 O4 146.9(3) 8_555 2_555
O3 O4 O4 87.8(2) 8_555 3_555
O4 O4 O4 60.0(2) 2_555 3_555

loop_
_geom_bond_atom_site_label_1
_geom_bond_atom_site_label_2
_geom_bond_distance
_geom_bond_site_symmetry_2
Na1 Ge1 3.096(2) 1_555
Na1 Ge1 3.096(2) 4_555
Na1 P1 3.405(3) 10_555
Na1 P1 3.405(4) 11_455
Na1 P1 3.405(4) 12_445
Na1 P1 3.405(3) 13_444
Na1 P1 3.405(4) 14_544
Na1 P1 3.405(4) 15_554
Na1 O2 3.229(3) 10_555
Na1 O2 3.229(5) 11_455
Na1 O2 3.229(4) 12_445
Na1 O2 3.229(3) 13_444
Na1 O2 3.229(5) 14_544
Na1 O2 3.229(4) 15_554
Na1 O3 2.390(3) 1_555
Na1 O3 2.390(4) 2_555
Na1 O3 2.390(4) 3_555
Na1 O3 2.390(3) 4_555
Na1 O3 2.390(4) 5_555
Na1 O3 2.390(4) 6_555
Na2 Ge2 3.180(2) 1_555
Na2 Ge2 3.180(2) 4_556
Na2 P1 3.440(4) 7_455
Na2 P1 3.440(3) 8_445
Na2 P1 3.440(3) 9_555
Na2 P1 3.440(4) 16_545
Na2 P1 3.440(3) 17_555
Na2 P1 3.440(3) 18_445
Na2 O1 3.396(3) 7_445
Na2 O1 3.396(4) 8_555
Na2 O1 3.396(5) 9_455
Na2 O1 3.396(3) 16_555
Na2 O1 3.396(4) 17_445
Na2 O1 3.396(5) 18_545
Na2 O4 2.517(3) 1_555
Na2 O4 2.517(3) 2_555
Na2 O4 2.517(4) 3_555
Na2 O4 2.517(3) 4_556
Na2 O4 2.517(3) 5_556
Na2 O4 2.517(4) 6_556
Ge1 Na1 3.096(2) 1_555
Ge1 P1 3.265(4) 1_555
Ge1 P1 3.265(4) 2_555
Ge1 P1 3.265(4) 3_555
Ge1 P1 3.196(3) 10_555
Ge1 P1 3.196(4) 11_455
Ge1 P1 3.196(4) 12_445
Ge1 O1 1.833(4) 1_555
Ge1 O1 1.833(3) 2_555
Ge1 O1 1.833(5) 3_555
Ge1 O3 1.884(3) 1_555
Ge1 O3 1.884(4) 2_555
Ge1 O3 1.884(4) 3_555
Ge2 Na2 3.180(2) 1_555
Ge2 P1 3.174(4) 1_555
Ge2 P1 3.174(4) 2_555
Ge2 P1 3.174(4) 3_555
Ge2 P1 3.224(4) 16_545
Ge2 P1 3.224(3) 17_555
Ge2 P1 3.224(3) 18_445
Ge2 O2 1.855(4) 1_555
Ge2 O2 1.855(5) 2_555
Ge2 O2 1.855(3) 3_555
Ge2 O4 1.868(3) 1_555
Ge2 O4 1.868(4) 2_555
Ge2 O4 1.868(4) 3_555
P1 Na1 3.405(3) 7_555
P1 Na2 3.440(4) 13_544
P1 Ge1 3.265(4) 1_555
P1 Ge1 3.196(3) 10_555
P1 Ge2 3.174(4) 1_555
P1 Ge2 3.224(4) 16_545
P1 O1 1.532(5) 3_555
P1 O1 3.478(5) 10_555
P1 O1 3.364(5) 12_555
P1 O2 1.519(6) 1_555
P1 O2 3.221(4) 3_555
P1 O2 3.240(6) 18_545
P1 O3 1.517(4) 10_555
P1 O4 1.542(6) 18_545
O1 Na2 3.396(3) 13_554
O1 Ge1 1.833(4) 1_555
O1 P1 1.532(6) 2_555
O1 P1 3.478(5) 10_555
O1 P1 3.364(5) 11_455
O1 O1 2.673(5) 2_555
O1 O1 2.673(7) 3_555
O1 O1 2.902(6) 10_455
O1 O2 3.381(6) 1_555
O1 O2 2.550(5) 2_555
O1 O3 2.545(5) 1_555
O1 O3 2.765(5) 2_555
O1 O3 2.504(7) 11_455
O1 O4 2.433(5) 16_555
O2 Na1 3.229(3) 7_555
O2 Ge2 1.855(4) 1_555
O2 P1 1.519(6) 1_555
O2 P1 3.221(6) 2_555
O2 P1 3.240(5) 17_555
O2 O1 3.381(6) 1_555
O2 O1 2.550(5) 3_555
O2 O2 2.677(7) 2_555
O2 O2 2.677(4) 3_555
O2 O2 3.403(5) 17_555
O2 O2 3.403(7) 18_545
O2 O3 3.247(4) 8_555
O2 O3 2.404(5) 10_555
O2 O4 2.655(5) 1_555
O2 O4 2.634(4) 3_555
O2 O4 3.332(6) 16_555
O2 O4 2.573(6) 18_545
O3 Na1 2.390(3) 1_555
O3 Ge1 1.884(3) 1_555
O3 P1 1.517(4) 10_555
O3 O1 2.545(5) 1_555
O3 O1 2.765(6) 3_555
O3 O1 2.504(5) 12_555
O3 O2 2.404(5) 10_555
O3 O2 3.247(5) 15_554
O3 O3 2.518(5) 2_555
O3 O3 2.518(5) 3_555
O3 O4 2.494(4) 15_554
O4 Na2 2.517(3) 1_555
O4 Ge2 1.868(3) 1_555
O4 P1 1.542(4) 17_555
O4 O1 2.433(5) 16_555
O4 O2 2.655(5) 1_555
O4 O2 2.634(5) 2_555
O4 O2 3.332(6) 16_555
O4 O2 2.573(4) 17_555
O4 O3 2.494(6) 8_555
O4 O4 2.559(4) 2_555
O4 O4 2.559(6) 3_555
